data_4346792
loop_
_publ_author_name
'M\'arquez, Astrid'
'\'Avila, Elena'
'Urbaneja, Carmen'
'\'Alvarez, Eleuterio'
'Palma, Pilar'
'C\'ampora, Juan'

_publ_section_title
;
 Copper(I) Complexes of Zwitterionic Imidazolium-2-Amidinates, a Promising
 Class of Electroneutral, Amidinate-Type Ligands.
;
_journal_issue 22
_journal_name_full 'Inorganic chemistry'
_journal_page_first 11007
_journal_page_last 11017
_journal_paper_doi 10.1021/acs.inorgchem.5b02141
_journal_volume 54
_journal_year 2015
_chemical_formula_moiety 'C90 H114 Cu2 N12, 2(C24 H20 B), 3(C7 H8), 5(C H2 Cl2)'
_chemical_formula_sum 'C164 H188 B2 Cl10 Cu2 N12'
_chemical_formula_weight 2830.46
_space_group_IT_number 2
_space_group_name_Hall '-P 1'
_space_group_name_H-M_alt 'P -1'
_symmetry_cell_setting triclinic
_symmetry_space_group_name_Hall '-P 1'
_symmetry_space_group_name_H-M 'P -1'
_atom_sites_solution_hydrogens geom
_atom_sites_solution_primary direct
_atom_sites_solution_secondary difmap
_audit_creation_method SHELXL-97
_cell_angle_alpha 96.9890(10)
_cell_angle_beta 101.8690(10)
_cell_angle_gamma 93.1120(10)
_cell_formula_units_Z 2
_cell_length_a 13.7885(6)
_cell_length_b 17.5090(8)
_cell_length_c 32.0772(15)
_cell_measurement_reflns_used 8691
_cell_measurement_temperature 213(2)
_cell_measurement_theta_max 29.88
_cell_measurement_theta_min 2.62
_cell_volume 7497.2(6)
_computing_cell_refinement 'APEX2 Software Suite (Bruker, 2007)'
_computing_data_collection 'APEX2 Software Suite (Bruker, 2007)'
_computing_data_reduction 'APEX2 Software Suite (Bruker, 2007)'
_computing_molecular_graphics 'SHELXTL (Sheldrick, 2008)'
_computing_publication_material 'SHELXTL and publCIF (Westrip, 2010)'
_computing_structure_refinement 'SHELXL97 (Sheldrick, 2008)'
_computing_structure_solution 'SIR2002 (Burla et al., 2003)'
_diffrn_ambient_temperature 213(2)
_diffrn_detector_area_resol_mean 8.26
_diffrn_measured_fraction_theta_full 0.998
_diffrn_measured_fraction_theta_max 0.998
_diffrn_measurement_device_type
;
 Bruker-Nonius X8kappa APEX II CCD area detector
;
_diffrn_measurement_method 'phi and omega scans with narrow frames'
_diffrn_radiation_monochromator graphite
_diffrn_radiation_source 'fine-focus sealed tube'
_diffrn_radiation_type MoK\a
_diffrn_radiation_wavelength 0.71073
_diffrn_reflns_av_R_equivalents 0.0234
_diffrn_reflns_av_sigmaI/netI 0.0188
_diffrn_reflns_limit_h_max 16
_diffrn_reflns_limit_h_min -16
_diffrn_reflns_limit_k_max 21
_diffrn_reflns_limit_k_min -20
_diffrn_reflns_limit_l_max 38
_diffrn_reflns_limit_l_min -35
_diffrn_reflns_number 125397
_diffrn_reflns_theta_full 25.25
_diffrn_reflns_theta_max 25.25
_diffrn_reflns_theta_min 1.18
_diffrn_standards_decay_% 0
_exptl_absorpt_coefficient_mu 0.517
_exptl_absorpt_correction_T_max 0.8198
_exptl_absorpt_correction_T_min 0.7820
_exptl_absorpt_correction_type multi-scan
_exptl_absorpt_process_details
;
program SADABS, Bruker (2001).
;
_exptl_crystal_colour orange
_exptl_crystal_density_diffrn 1.254
_exptl_crystal_density_method 'not measured'
_exptl_crystal_description prism
_exptl_crystal_F_000 2988
_exptl_crystal_size_max 0.50
_exptl_crystal_size_mid 0.45
_exptl_crystal_size_min 0.40
_refine_diff_density_max 1.805
_refine_diff_density_min -1.378
_refine_diff_density_rms 0.078
_refine_ls_extinction_method none
_refine_ls_goodness_of_fit_ref 1.057
_refine_ls_hydrogen_treatment constr
_refine_ls_matrix_type fullcycle
_refine_ls_number_parameters 1720
_refine_ls_number_reflns 27095
_refine_ls_number_restraints 447
_refine_ls_restrained_S_all 1.109
_refine_ls_R_factor_all 0.0731
_refine_ls_R_factor_gt 0.0621
_refine_ls_shift/su_max 0.002
_refine_ls_shift/su_mean 0.000
_refine_ls_structure_factor_coef Fsqd
_refine_ls_weighting_details 'calc w=1/[\s^2^(Fo^2^)+(0.1250P)^2^+6.9173P] where P=(Fo^2^+2Fc^2^)/3'
_refine_ls_weighting_scheme calc
_refine_ls_wR_factor_gt 0.1879
_refine_ls_wR_factor_ref 0.1970
_reflns_number_gt 22751
_reflns_number_total 27095
_reflns_threshold_expression >2sigma(I)
_cod_data_source_file ic5b02141_si_001.cif
_cod_data_source_block 2.BPh4S2
_cod_depositor_comments
;
The following automatic conversions were performed:

data item '_symmetry_cell_setting' value 'Triclinic' was changed to
'triclinic' in accordance with the
/home/saulius/struct/COD-crude-data/automatic-downloads/DataCite-retrospective/ACS/depositions/lib/dictionaries/cif_core.dic
dictionary named 'cif_core.dic' version 2.4.2 last updated on
2011-04-26.

Automatic conversion script
Id: cif_fix_values 6909 2019-04-08 15:41:33Z antanas 
;
_cod_database_code 4346792

loop_
_symmetry_equiv_pos_as_xyz
'x, y, z'
'-x, -y, -z'

loop_
_atom_site_label
_atom_site_type_symbol
_atom_site_fract_x
_atom_site_fract_y
_atom_site_fract_z
_atom_site_U_iso_or_equiv
_atom_site_adp_type
_atom_site_occupancy
_atom_site_symmetry_multiplicity
_atom_site_calc_flag
_atom_site_refinement_flags
Cu1 Cu 0.15579(2) 0.204656(19) 0.267362(10) 0.02482(9) Uani 1 1 d .
Cu2 Cu 0.32599(2) 0.195163(18) 0.259769(10) 0.02411(8) Uani 1 1 d .
N1 N 0.12004(17) 0.11984(13) 0.21897(7) 0.0254(5) Uani 1 1 d .
N2 N 0.28378(16) 0.09888(13) 0.21984(7) 0.0238(5) Uani 1 1 d .
N3 N 0.10117(17) -0.04568(13) 0.16409(7) 0.0273(5) Uani 1 1 d .
N4 N 0.19068(17) 0.01590(13) 0.12865(7) 0.0273(5) Uani 1 1 d .
N5 N 0.20138(17) 0.21291(13) 0.33007(7) 0.0248(5) Uani 1 1 d .
N6 N 0.36404(17) 0.22266(13) 0.32288(7) 0.0250(5) Uani 1 1 d .
N7 N 0.29853(18) 0.31833(14) 0.41552(7) 0.0292(5) Uani 1 1 d .
N8 N 0.39174(17) 0.22335(14) 0.42376(7) 0.0280(5) Uani 1 1 d .
N9 N 0.15697(17) 0.30805(13) 0.24250(7) 0.0274(5) Uani 1 1 d .
N10 N 0.31293(17) 0.29265(13) 0.22909(7) 0.0252(5) Uani 1 1 d .
N11 N 0.16167(17) 0.41626(13) 0.17084(7) 0.0269(5) Uani 1 1 d .
N12 N 0.29474(17) 0.46657(13) 0.21673(7) 0.0270(5) Uani 1 1 d .
C1 C 0.1880(2) 0.08232(15) 0.20290(8) 0.0240(5) Uani 1 1 d .
C2 C 0.15716(19) 0.01979(16) 0.16515(8) 0.0250(5) Uani 1 1 d .
C3 C 0.1015(2) -0.09325(17) 0.12651(9) 0.0332(6) Uani 1 1 d .
H3 H 0.0690 -0.1430 0.1179 0.040 Uiso 1 1 calc R
C4 C 0.1569(2) -0.05504(17) 0.10450(10) 0.0340(6) Uani 1 1 d .
H4 H 0.1702 -0.0732 0.0776 0.041 Uiso 1 1 calc R
C5 C 0.0460(2) -0.06646(17) 0.19675(10) 0.0315(6) Uani 1 1 d .
H5 H 0.0522 -0.0211 0.2191 0.038 Uiso 1 1 calc R
C6 C 0.0890(3) -0.1335(2) 0.21844(12) 0.0462(8) Uani 1 1 d .
H6A H 0.1590 -0.1199 0.2324 0.055 Uiso 1 1 calc R
H6B H 0.0852 -0.1791 0.1970 0.055 Uiso 1 1 calc R
C7 C 0.0289(3) -0.1510(3) 0.25193(16) 0.0714(13) Uani 1 1 d .
H7A H 0.0547 -0.1948 0.2657 0.086 Uiso 1 1 calc R
H7B H 0.0367 -0.1062 0.2742 0.086 Uiso 1 1 calc R
C8 C -0.0800(4) -0.1694(3) 0.23159(19) 0.0791(15) Uani 1 1 d .
H8A H -0.0883 -0.2168 0.2111 0.095 Uiso 1 1 calc R
H8B H -0.1166 -0.1785 0.2539 0.095 Uiso 1 1 calc R
C9 C -0.1224(3) -0.1049(3) 0.20864(16) 0.0621(11) Uani 1 1 d .
H9A H -0.1216 -0.0592 0.2297 0.075 Uiso 1 1 calc R
H9B H -0.1917 -0.1202 0.1942 0.075 Uiso 1 1 calc R
C10 C -0.0639(2) -0.0844(2) 0.17567(12) 0.0427(7) Uani 1 1 d .
H10A H -0.0899 -0.0395 0.1631 0.051 Uiso 1 1 calc R
H10B H -0.0716 -0.1278 0.1525 0.051 Uiso 1 1 calc R
C11 C 0.2528(2) 0.07561(17) 0.11480(9) 0.0289(6) Uani 1 1 d .
H11 H 0.2746 0.1176 0.1391 0.035 Uiso 1 1 calc R
C12 C 0.3450(2) 0.04237(19) 0.10319(10) 0.0379(7) Uani 1 1 d .
H12A H 0.3254 0.0019 0.0784 0.045 Uiso 1 1 calc R
H12B H 0.3817 0.0193 0.1274 0.045 Uiso 1 1 calc R
C13 C 0.4113(3) 0.1067(2) 0.09236(12) 0.0475(8) Uani 1 1 d .
H13A H 0.4702 0.0852 0.0845 0.057 Uiso 1 1 calc R
H13B H 0.4336 0.1457 0.1177 0.057 Uiso 1 1 calc R
C14 C 0.3546(3) 0.1447(2) 0.05507(12) 0.0496(9) Uani 1 1 d .
H14A H 0.3966 0.1881 0.0500 0.059 Uiso 1 1 calc R
H14B H 0.3395 0.1072 0.0289 0.059 Uiso 1 1 calc R
C15 C 0.2587(3) 0.1734(2) 0.06452(11) 0.0450(8) Uani 1 1 d .
H15A H 0.2215 0.1927 0.0390 0.054 Uiso 1 1 calc R
H15B H 0.2744 0.2164 0.0880 0.054 Uiso 1 1 calc R
C16 C 0.1936(2) 0.10984(19) 0.07699(10) 0.0370(7) Uani 1 1 d .
H16A H 0.1348 0.1315 0.0849 0.044 Uiso 1 1 calc R
H16B H 0.1712 0.0693 0.0524 0.044 Uiso 1 1 calc R
C17 C 0.0190(2) 0.11648(16) 0.19774(9) 0.0270(6) Uani 1 1 d .
C18 C -0.0130(2) 0.12484(17) 0.15479(9) 0.0299(6) Uani 1 1 d .
H18 H 0.0337 0.1290 0.1374 0.036 Uiso 1 1 calc R
C19 C -0.1136(2) 0.12706(18) 0.13721(10) 0.0351(6) Uani 1 1 d .
H19 H -0.1338 0.1327 0.1080 0.042 Uiso 1 1 calc R
C20 C -0.1848(2) 0.12120(18) 0.16167(11) 0.0356(7) Uani 1 1 d .
C21 C -0.1526(2) 0.11264(18) 0.20475(11) 0.0371(7) Uani 1 1 d .
H21 H -0.1996 0.1080 0.2220 0.044 Uiso 1 1 calc R
C22 C -0.0528(2) 0.11079(18) 0.22267(10) 0.0323(6) Uani 1 1 d .
H22 H -0.0328 0.1056 0.2520 0.039 Uiso 1 1 calc R
C23 C -0.2937(2) 0.1238(2) 0.14218(13) 0.0500(9) Uani 1 1 d .
H23A H -0.3261 0.0719 0.1365 0.075 Uiso 1 1 calc R
H23B H -0.3008 0.1457 0.1155 0.075 Uiso 1 1 calc R
H23C H -0.3243 0.1555 0.1620 0.075 Uiso 1 1 calc R
C24 C 0.3580(2) 0.04944(16) 0.21149(8) 0.0256(5) Uani 1 1 d .
C25 C 0.4516(2) 0.08440(18) 0.21228(10) 0.0340(6) Uani 1 1 d .
H25 H 0.4628 0.1385 0.2177 0.041 Uiso 1 1 calc R
C26 C 0.5286(2) 0.0403(2) 0.20518(12) 0.0427(8) Uani 1 1 d .
H26 H 0.5912 0.0651 0.2059 0.051 Uiso 1 1 calc R
C27 C 0.5155(3) -0.0392(2) 0.19703(11) 0.0423(8) Uani 1 1 d .
C28 C 0.4229(2) -0.07400(18) 0.19748(10) 0.0376(7) Uani 1 1 d .
H28 H 0.4123 -0.1281 0.1924 0.045 Uiso 1 1 calc R
C29 C 0.3457(2) -0.03073(17) 0.20522(9) 0.0307(6) Uani 1 1 d .
H29 H 0.2844 -0.0559 0.2062 0.037 Uiso 1 1 calc R
C30 C 0.5993(3) -0.0868(3) 0.18902(17) 0.0683(12) Uani 1 1 d .
H30A H 0.6356 -0.1000 0.2161 0.103 Uiso 1 1 calc R
H30B H 0.6438 -0.0573 0.1760 0.103 Uiso 1 1 calc R
H30C H 0.5724 -0.1337 0.1698 0.103 Uiso 1 1 calc R
C31 C 0.2974(2) 0.22931(15) 0.34729(8) 0.0241(5) Uani 1 1 d .
C32 C 0.33056(19) 0.25702(16) 0.39461(8) 0.0250(5) Uani 1 1 d .
C33 C 0.3394(3) 0.32236(19) 0.45872(9) 0.0383(7) Uani 1 1 d .
H33 H 0.3291 0.3597 0.4807 0.046 Uiso 1 1 calc R
C34 C 0.3967(2) 0.26319(19) 0.46373(9) 0.0370(7) Uani 1 1 d .
H34 H 0.4335 0.2513 0.4899 0.044 Uiso 1 1 calc R
C35 C 0.2314(2) 0.37502(17) 0.39703(9) 0.0307(6) Uani 1 1 d .
H35 H 0.2089 0.3585 0.3657 0.037 Uiso 1 1 calc R
C36 C 0.1406(2) 0.37709(19) 0.41716(11) 0.0388(7) Uani 1 1 d .
H36A H 0.1615 0.3937 0.4482 0.047 Uiso 1 1 calc R
H36B H 0.1064 0.3253 0.4127 0.047 Uiso 1 1 calc R
C37 C 0.0702(3) 0.4328(2) 0.39672(14) 0.0523(9) Uani 1 1 d .
H37A H 0.0125 0.4346 0.4101 0.063 Uiso 1 1 calc R
H37B H 0.0463 0.4142 0.3660 0.063 Uiso 1 1 calc R
C38 C 0.1217(3) 0.5138(2) 0.40208(15) 0.0588(10) Uani 1 1 d .
H38A H 0.1380 0.5351 0.4326 0.071 Uiso 1 1 calc R
H38B H 0.0764 0.5474 0.3868 0.071 Uiso 1 1 calc R
C39 C 0.2168(3) 0.5128(2) 0.38464(13) 0.0496(9) Uani 1 1 d .
H39A H 0.1994 0.4993 0.3533 0.060 Uiso 1 1 calc R
H39B H 0.2516 0.5646 0.3911 0.060 Uiso 1 1 calc R
C40 C 0.2862(3) 0.45516(18) 0.40405(11) 0.0390(7) Uani 1 1 d .
H40A H 0.3438 0.4532 0.3906 0.047 Uiso 1 1 calc R
H40B H 0.3103 0.4719 0.4349 0.047 Uiso 1 1 calc R
C41 C 0.4465(2) 0.15337(17) 0.41626(9) 0.0302(6) Uani 1 1 d .
H41 H 0.4340 0.1362 0.3849 0.036 Uiso 1 1 calc R
C42 C 0.4099(2) 0.08817(19) 0.43774(11) 0.0403(7) Uani 1 1 d .
H42A H 0.3390 0.0744 0.4256 0.048 Uiso 1 1 calc R
H42B H 0.4180 0.1053 0.4686 0.048 Uiso 1 1 calc R
C43 C 0.4682(3) 0.0176(2) 0.43098(14) 0.0535(9) Uani 1 1 d .
H43A H 0.4467 -0.0228 0.4465 0.064 Uiso 1 1 calc R
H43B H 0.4543 -0.0028 0.4003 0.064 Uiso 1 1 calc R
C44 C 0.5796(3) 0.0382(3) 0.44692(15) 0.0611(11) Uani 1 1 d .
H44A H 0.5944 0.0531 0.4782 0.073 Uiso 1 1 calc R
H44B H 0.6154 -0.0072 0.4406 0.073 Uiso 1 1 calc R
C45 C 0.6152(3) 0.1037(3) 0.42588(14) 0.0559(10) Uani 1 1 d .
H45A H 0.6070 0.0869 0.3950 0.067 Uiso 1 1 calc R
H45B H 0.6861 0.1174 0.4380 0.067 Uiso 1 1 calc R
C46 C 0.5574(2) 0.1744(2) 0.43270(11) 0.0408(7) Uani 1 1 d .
H46A H 0.5707 0.1944 0.4634 0.049 Uiso 1 1 calc R
H46B H 0.5795 0.2149 0.4174 0.049 Uiso 1 1 calc R
C47 C 0.1282(2) 0.20238(16) 0.35455(9) 0.0270(6) Uani 1 1 d .
C48 C 0.0339(2) 0.22445(19) 0.33816(10) 0.0346(6) Uani 1 1 d .
H48 H 0.0225 0.2465 0.3125 0.041 Uiso 1 1 calc R
C49 C -0.0434(2) 0.2144(2) 0.35910(11) 0.0414(7) Uani 1 1 d .
H49 H -0.1065 0.2295 0.3472 0.050 Uiso 1 1 calc R
C50 C -0.0296(2) 0.18260(19) 0.39723(11) 0.0398(7) Uani 1 1 d .
C51 C 0.0634(2) 0.15862(18) 0.41283(10) 0.0363(7) Uani 1 1 d .
H51 H 0.0742 0.1357 0.4382 0.044 Uiso 1 1 calc R
C52 C 0.1413(2) 0.16766(17) 0.39186(9) 0.0308(6) Uani 1 1 d .
H52 H 0.2034 0.1502 0.4030 0.037 Uiso 1 1 calc R
C53 C -0.1142(3) 0.1723(3) 0.42003(14) 0.0570(10) Uani 1 1 d .
H53A H -0.1555 0.2153 0.4169 0.086 Uiso 1 1 calc R
H53B H -0.0875 0.1707 0.4503 0.086 Uiso 1 1 calc R
H53C H -0.1539 0.1245 0.4075 0.086 Uiso 1 1 calc R
C54 C 0.4622(2) 0.25774(17) 0.33627(8) 0.0269(6) Uani 1 1 d .
C55 C 0.4834(2) 0.33514(17) 0.35270(10) 0.0331(6) Uani 1 1 d .
H55 H 0.4319 0.3651 0.3584 0.040 Uiso 1 1 calc R
C56 C 0.5802(2) 0.36877(19) 0.36087(11) 0.0404(7) Uani 1 1 d .
H56 H 0.5933 0.4212 0.3724 0.048 Uiso 1 1 calc R
C57 C 0.6584(2) 0.3266(2) 0.35242(11) 0.0415(7) Uani 1 1 d .
C58 C 0.6366(2) 0.2495(2) 0.33615(11) 0.0399(7) Uani 1 1 d .
H58 H 0.6881 0.2195 0.3305 0.048 Uiso 1 1 calc R
C59 C 0.5402(2) 0.21511(17) 0.32794(10) 0.0321(6) Uani 1 1 d .
H59 H 0.5275 0.1626 0.3167 0.039 Uiso 1 1 calc R
C60 C 0.7627(3) 0.3640(3) 0.36056(16) 0.0645(11) Uani 1 1 d .
H60A H 0.8026 0.3470 0.3858 0.097 Uiso 1 1 calc R
H60B H 0.7612 0.4197 0.3652 0.097 Uiso 1 1 calc R
H60C H 0.7915 0.3494 0.3359 0.097 Uiso 1 1 calc R
C61 C 0.2332(2) 0.33200(15) 0.22683(8) 0.0241(5) Uani 1 1 d .
C62 C 0.22884(19) 0.40449(15) 0.20562(8) 0.0241(5) Uani 1 1 d .
C63 C 0.1871(2) 0.48705(18) 0.15962(10) 0.0370(7) Uani 1 1 d .
H63 H 0.1530 0.5093 0.1362 0.044 Uiso 1 1 calc R
C64 C 0.2688(2) 0.51832(18) 0.18799(10) 0.0357(7) Uani 1 1 d .
H64 H 0.3024 0.5666 0.1883 0.043 Uiso 1 1 calc R
C65 C 0.0746(2) 0.36399(17) 0.14694(9) 0.0302(6) Uani 1 1 d .
H65 H 0.0704 0.3183 0.1621 0.036 Uiso 1 1 calc R
C66 C -0.0207(2) 0.4045(2) 0.14596(11) 0.0399(7) Uani 1 1 d .
H66A H -0.0174 0.4508 0.1318 0.048 Uiso 1 1 calc R
H66B H -0.0282 0.4206 0.1754 0.048 Uiso 1 1 calc R
C67 C -0.1097(2) 0.3499(2) 0.12173(13) 0.0510(9) Uani 1 1 d .
H67A H -0.1160 0.3060 0.1375 0.061 Uiso 1 1 calc R
H67B H -0.1704 0.3770 0.1202 0.061 Uiso 1 1 calc R
C68 C -0.0991(3) 0.3207(3) 0.07676(13) 0.0635(11) Uani 1 1 d .
H68A H -0.1006 0.3639 0.0600 0.076 Uiso 1 1 calc R
H68B H -0.1554 0.2834 0.0629 0.076 Uiso 1 1 calc R
C69 C -0.0029(3) 0.2825(2) 0.07705(11) 0.0540(9) Uani 1 1 d .
H69A H 0.0042 0.2681 0.0474 0.065 Uiso 1 1 calc R
H69B H -0.0051 0.2353 0.0905 0.065 Uiso 1 1 calc R
C70 C 0.0868(2) 0.3367(2) 0.10170(10) 0.0421(7) Uani 1 1 d .
H70A H 0.1475 0.3096 0.1030 0.050 Uiso 1 1 calc R
H70B H 0.0934 0.3814 0.0865 0.050 Uiso 1 1 calc R
C71 C 0.3804(2) 0.48107(16) 0.25372(9) 0.0298(6) Uani 1 1 d .
H71 H 0.3880 0.4338 0.2678 0.036 Uiso 1 1 calc R
C72 C 0.3621(2) 0.54689(19) 0.28628(10) 0.0400(7) Uani 1 1 d .
H72A H 0.3014 0.5336 0.2961 0.048 Uiso 1 1 calc R
H72B H 0.3530 0.5939 0.2726 0.048 Uiso 1 1 calc R
C73 C 0.4503(3) 0.5615(2) 0.32470(12) 0.0512(9) Uani 1 1 d .
H73A H 0.4392 0.6055 0.3447 0.061 Uiso 1 1 calc R
H73B H 0.4550 0.5161 0.3399 0.061 Uiso 1 1 calc R
C74 C 0.5468(3) 0.5780(2) 0.31084(13) 0.0571(10) Uani 1 1 d .
H74A H 0.6021 0.5831 0.3359 0.069 Uiso 1 1 calc R
H74B H 0.5454 0.6270 0.2990 0.069 Uiso 1 1 calc R
C75 C 0.5638(3) 0.5144(2) 0.27735(12) 0.0485(8) Uani 1 1 d .
H75A H 0.5732 0.4666 0.2902 0.058 Uiso 1 1 calc R
H75B H 0.6245 0.5285 0.2677 0.058 Uiso 1 1 calc R
C76 C 0.4759(2) 0.50053(18) 0.23870(10) 0.0356(7) Uani 1 1 d .
H76A H 0.4693 0.5469 0.2244 0.043 Uiso 1 1 calc R
H76B H 0.4874 0.4579 0.2180 0.043 Uiso 1 1 calc R
C77 C 0.0802(2) 0.35500(18) 0.24932(9) 0.0310(6) Uani 1 1 d .
C78 C -0.0174(2) 0.3216(2) 0.23910(11) 0.0408(7) Uani 1 1 d .
H78 H -0.0307 0.2699 0.2261 0.049 Uiso 1 1 calc R
C79 C -0.0947(3) 0.3635(3) 0.24785(14) 0.0569(11) Uani 1 1 d .
H79 H -0.1599 0.3398 0.2403 0.068 Uiso 1 1 calc R
C80 C -0.0789(3) 0.4389(3) 0.26723(14) 0.0612(12) Uani 1 1 d .
C81 C 0.0180(3) 0.4715(3) 0.27759(14) 0.0595(10) Uani 1 1 d .
H81 H 0.0312 0.5230 0.2909 0.071 Uiso 1 1 calc R
C82 C 0.0963(3) 0.4305(2) 0.26895(11) 0.0443(8) Uani 1 1 d .
H82 H 0.1613 0.4545 0.2766 0.053 Uiso 1 1 calc R
C83 C -0.1616(4) 0.4860(4) 0.2779(2) 0.098(2) Uani 1 1 d .
H83A H -0.1488 0.5024 0.3086 0.148 Uiso 1 1 calc R
H83B H -0.2245 0.4547 0.2689 0.148 Uiso 1 1 calc R
H83C H -0.1646 0.5310 0.2629 0.148 Uiso 1 1 calc R
C84 C 0.3892(2) 0.30606(15) 0.20661(9) 0.0265(6) Uani 1 1 d .
C85 C 0.3737(2) 0.31949(17) 0.16383(10) 0.0334(6) Uani 1 1 d .
H85 H 0.3087 0.3234 0.1484 0.040 Uiso 1 1 calc R
C86 C 0.4529(3) 0.32705(19) 0.14400(11) 0.0407(7) Uani 1 1 d .
H86 H 0.4406 0.3364 0.1152 0.049 Uiso 1 1 calc R
C87 C 0.5504(3) 0.32134(19) 0.16524(12) 0.0425(8) Uani 1 1 d .
C88 C 0.5648(2) 0.30781(19) 0.20750(12) 0.0414(7) Uani 1 1 d .
H88 H 0.6297 0.3035 0.2228 0.050 Uiso 1 1 calc R
C89 C 0.4864(2) 0.30039(17) 0.22784(10) 0.0338(6) Uani 1 1 d .
H89 H 0.4991 0.2913 0.2567 0.041 Uiso 1 1 calc R
C90 C 0.6365(3) 0.3287(3) 0.14308(16) 0.0665(13) Uani 1 1 d .
H90A H 0.6420 0.3801 0.1349 0.100 Uiso 1 1 calc R
H90B H 0.6253 0.2907 0.1176 0.100 Uiso 1 1 calc R
H90C H 0.6976 0.3201 0.1625 0.100 Uiso 1 1 calc R
B1 B 0.2700(3) 0.2432(2) 0.58279(12) 0.0368(8) Uani 1 1 d .
C91 C 0.2233(2) 0.15623(18) 0.56052(10) 0.0378(7) Uani 1 1 d .
C92 C 0.1570(3) 0.1130(2) 0.57755(12) 0.0484(8) Uani 1 1 d .
H92 H 0.1423 0.1332 0.6039 0.058 Uiso 1 1 calc R
C93 C 0.1117(3) 0.0420(2) 0.55757(15) 0.0631(11) Uani 1 1 d .
H93 H 0.0669 0.0153 0.5702 0.076 Uiso 1 1 calc R
C94 C 0.1319(3) 0.0099(2) 0.51908(15) 0.0621(11) Uani 1 1 d .
H94 H 0.1019 -0.0387 0.5056 0.075 Uiso 1 1 calc R
C95 C 0.1964(3) 0.0504(2) 0.50097(13) 0.0527(9) Uani 1 1 d .
H95 H 0.2107 0.0295 0.4747 0.063 Uiso 1 1 calc R
C96 C 0.2406(3) 0.1218(2) 0.52122(11) 0.0440(8) Uani 1 1 d .
H96 H 0.2843 0.1484 0.5080 0.053 Uiso 1 1 calc R
C97 C 0.3819(2) 0.26159(19) 0.57390(9) 0.0360(7) Uani 1 1 d .
C98 C 0.4497(3) 0.2050(2) 0.57212(11) 0.0445(8) Uani 1 1 d .
H98 H 0.4286 0.1539 0.5742 0.053 Uiso 1 1 calc R
C99 C 0.5463(3) 0.2206(2) 0.56750(12) 0.0497(9) Uani 1 1 d .
H99 H 0.5888 0.1805 0.5667 0.060 Uiso 1 1 calc R
C100 C 0.5801(3) 0.2947(2) 0.56408(11) 0.0496(9) Uani 1 1 d .
H100 H 0.6454 0.3057 0.5609 0.059 Uiso 1 1 calc R
C101 C 0.5161(3) 0.3519(2) 0.56544(10) 0.0450(8) Uani 1 1 d .
H101 H 0.5381 0.4027 0.5633 0.054 Uiso 1 1 calc R
C102 C 0.4195(2) 0.33590(19) 0.56988(9) 0.0370(7) Uani 1 1 d .
H102 H 0.3775 0.3764 0.5702 0.044 Uiso 1 1 calc R
C103 C 0.1939(2) 0.30512(19) 0.56286(11) 0.0380(7) Uani 1 1 d .
C104 C 0.1239(3) 0.2865(2) 0.52408(11) 0.0445(8) Uani 1 1 d .
H104 H 0.1224 0.2371 0.5086 0.053 Uiso 1 1 calc R
C105 C 0.0568(3) 0.3367(2) 0.50730(13) 0.0533(9) Uani 1 1 d .
H105 H 0.0112 0.3212 0.4811 0.064 Uiso 1 1 calc R
C106 C 0.0570(3) 0.4097(2) 0.52925(15) 0.0599(11) Uani 1 1 d .
H106 H 0.0110 0.4440 0.5185 0.072 Uiso 1 1 calc R
C107 C 0.1257(3) 0.4310(2) 0.56698(17) 0.0661(12) Uani 1 1 d .
H107 H 0.1275 0.4808 0.5820 0.079 Uiso 1 1 calc R
C108 C 0.1921(3) 0.3802(2) 0.58322(14) 0.0529(9) Uani 1 1 d .
H108 H 0.2382 0.3968 0.6091 0.063 Uiso 1 1 calc R
C109 C 0.2812(3) 0.24715(19) 0.63550(10) 0.0405(7) Uani 1 1 d .
C110 C 0.2131(3) 0.2790(3) 0.65806(13) 0.0580(10) Uani 1 1 d .
H110 H 0.1587 0.3018 0.6430 0.070 Uiso 1 1 calc R
C111 C 0.2231(4) 0.2781(3) 0.70240(15) 0.0725(13) Uani 1 1 d .
H111 H 0.1764 0.3011 0.7164 0.087 Uiso 1 1 calc R
C112 C 0.2991(4) 0.2448(3) 0.72536(13) 0.0689(13) Uani 1 1 d .
H112 H 0.3056 0.2444 0.7551 0.083 Uiso 1 1 calc R
C113 C 0.3660(3) 0.2116(3) 0.70428(13) 0.0613(11) Uani 1 1 d .
H113 H 0.4183 0.1871 0.7196 0.074 Uiso 1 1 calc R
C114 C 0.3581(3) 0.2134(2) 0.66054(11) 0.0491(8) Uani 1 1 d .
H114 H 0.4065 0.1911 0.6473 0.059 Uiso 1 1 calc R
B2 B 0.2327(2) 0.6793(2) 0.08324(11) 0.0324(7) Uani 1 1 d .
C115 C 0.1200(2) 0.70890(17) 0.07593(9) 0.0320(6) Uani 1 1 d .
C116 C 0.0855(2) 0.76020(17) 0.04733(9) 0.0325(6) Uani 1 1 d .
H116 H 0.1301 0.7818 0.0326 0.039 Uiso 1 1 calc R
C117 C -0.0119(2) 0.78083(19) 0.03970(10) 0.0384(7) Uani 1 1 d .
H117 H -0.0320 0.8154 0.0200 0.046 Uiso 1 1 calc R
C118 C -0.0792(2) 0.7507(2) 0.06096(12) 0.0444(8) Uani 1 1 d .
H118 H -0.1448 0.7651 0.0563 0.053 Uiso 1 1 calc R
C119 C -0.0486(3) 0.6992(2) 0.08919(13) 0.0500(9) Uani 1 1 d .
H119 H -0.0937 0.6779 0.1039 0.060 Uiso 1 1 calc R
C120 C 0.0478(3) 0.6787(2) 0.09593(12) 0.0435(8) Uani 1 1 d .
H120 H 0.0663 0.6426 0.1149 0.052 Uiso 1 1 calc R
C121 C 0.2897(2) 0.69382(17) 0.13440(10) 0.0345(6) Uani 1 1 d .
C122 C 0.2466(3) 0.72151(19) 0.16818(10) 0.0420(7) Uani 1 1 d .
H122 H 0.1794 0.7320 0.1619 0.050 Uiso 1 1 calc R
C123 C 0.2988(3) 0.7345(2) 0.21143(12) 0.0508(9) Uani 1 1 d .
H123 H 0.2662 0.7531 0.2332 0.061 Uiso 1 1 calc R
C124 C 0.3962(3) 0.7204(2) 0.22182(12) 0.0527(10) Uani 1 1 d .
H124 H 0.4310 0.7280 0.2507 0.063 Uiso 1 1 calc R
C125 C 0.4433(3) 0.6945(2) 0.18918(13) 0.0500(9) Uani 1 1 d .
H125 H 0.5108 0.6851 0.1958 0.060 Uiso 1 1 calc R
C126 C 0.3911(2) 0.68251(19) 0.14678(11) 0.0415(7) Uani 1 1 d .
H126 H 0.4252 0.6660 0.1252 0.050 Uiso 1 1 calc R
C127 C 0.2202(2) 0.58718(18) 0.06338(10) 0.0365(7) Uani 1 1 d .
C128 C 0.2848(3) 0.5327(2) 0.07755(12) 0.0476(8) Uani 1 1 d .
H128 H 0.3381 0.5483 0.1011 0.057 Uiso 1 1 calc R
C129 C 0.2737(3) 0.4559(2) 0.05831(14) 0.0587(10) Uani 1 1 d .
H129 H 0.3195 0.4215 0.0690 0.070 Uiso 1 1 calc R
C130 C 0.1980(3) 0.4301(2) 0.02443(14) 0.0571(10) Uani 1 1 d .
H130 H 0.1906 0.3782 0.0118 0.069 Uiso 1 1 calc R
C131 C 0.1324(3) 0.4816(2) 0.00903(15) 0.0628(11) Uani 1 1 d .
H131 H 0.0797 0.4652 -0.0146 0.075 Uiso 1 1 calc R
C132 C 0.1438(3) 0.5578(2) 0.02830(13) 0.0524(9) Uani 1 1 d .
H132 H 0.0975 0.5916 0.0171 0.063 Uiso 1 1 calc R
C133 C 0.3022(2) 0.72804(18) 0.05755(10) 0.0332(6) Uani 1 1 d .
C134 C 0.3184(2) 0.7007(2) 0.01714(11) 0.0427(7) Uani 1 1 d .
H134 H 0.2876 0.6523 0.0034 0.051 Uiso 1 1 calc R
C135 C 0.3785(3) 0.7421(2) -0.00366(12) 0.0516(9) Uani 1 1 d .
H135 H 0.3868 0.7218 -0.0311 0.062 Uiso 1 1 calc R
C136 C 0.4256(3) 0.8125(2) 0.01559(13) 0.0516(9) Uani 1 1 d .
H136 H 0.4678 0.8398 0.0019 0.062 Uiso 1 1 calc R
C137 C 0.4101(3) 0.8427(2) 0.05534(13) 0.0458(8) Uani 1 1 d .
H137 H 0.4407 0.8913 0.0687 0.055 Uiso 1 1 calc R
C138 C 0.3495(2) 0.80115(19) 0.07536(11) 0.0393(7) Uani 1 1 d .
H138 H 0.3394 0.8229 0.1022 0.047 Uiso 1 1 calc R
Cl1 Cl -0.0287(3) 0.6254(2) 0.20987(12) 0.2347(18) Uani 1 1 d DU
Cl2 Cl 0.1309(3) 0.66237(17) 0.28133(12) 0.1997(13) Uani 1 1 d DU
C139 C 0.0993(5) 0.6151(7) 0.2280(2) 0.186(5) Uani 1 1 d D
H13C H 0.1117 0.5604 0.2271 0.223 Uiso 1 1 calc R
H13D H 0.1385 0.6389 0.2100 0.223 Uiso 1 1 calc R
Cl3 Cl 0.0838(2) 0.71673(13) 0.37329(11) 0.1891(14) Uani 1 1 d DU
Cl4 Cl 0.1655(3) 0.7978(2) 0.45602(10) 0.2208(18) Uani 1 1 d DU
C140 C 0.0556(5) 0.7514(6) 0.4222(2) 0.210(6) Uani 1 1 d D
H14C H 0.0306 0.7087 0.4352 0.251 Uiso 1 1 calc R
H14D H 0.0043 0.7880 0.4179 0.251 Uiso 1 1 calc R
Cl5 Cl 0.7593(2) 0.36668(19) 0.48150(9) 0.1718(11) Uani 1 1 d DU
Cl6 Cl 0.6052(3) 0.47013(14) 0.47035(7) 0.1769(13) Uani 1 1 d DU
C141 C 0.6326(4) 0.3769(3) 0.4716(3) 0.138(3) Uani 1 1 d DU
H14E H 0.6010 0.3464 0.4440 0.165 Uiso 1 1 calc R
H14F H 0.6047 0.3562 0.4941 0.165 Uiso 1 1 calc R
Cl7 Cl 0.8745(2) 1.00675(19) 0.32473(8) 0.1963(15) Uani 1 1 d DU
Cl8 Cl 0.6665(3) 1.02097(19) 0.30536(9) 0.233(2) Uani 1 1 d DU
C142 C 0.7598(3) 0.9718(4) 0.3322(2) 0.125(3) Uani 1 1 d DU
H14G H 0.7481 0.9166 0.3213 0.150 Uiso 1 1 calc R
H14H H 0.7596 0.9783 0.3629 0.150 Uiso 1 1 calc R
Cl9 Cl 0.68119(15) 0.74544(9) 0.11820(6) 0.1074(5) Uani 1 1 d DU
Cl10 Cl 0.64249(10) 0.69895(10) 0.02694(5) 0.0945(4) Uani 1 1 d DU
C143 C 0.5953(3) 0.6974(3) 0.07335(12) 0.0789(14) Uani 1 1 d DU
H14I H 0.5812 0.6439 0.0777 0.095 Uiso 1 1 calc R
H14J H 0.5329 0.7226 0.0700 0.095 Uiso 1 1 calc R
C144 C 0.2091(5) 0.9413(3) 0.35089(19) 0.1070(19) Uani 1 1 d DU
C145 C 0.2619(5) 0.8768(3) 0.35033(19) 0.0942(17) Uani 1 1 d DU
H145 H 0.2432 0.8356 0.3640 0.113 Uiso 1 1 calc R
C146 C 0.3420(5) 0.8704(4) 0.33023(19) 0.114(2) Uani 1 1 d DU
H146 H 0.3750 0.8248 0.3299 0.137 Uiso 1 1 calc R
C147 C 0.3732(6) 0.9307(4) 0.3107(2) 0.130(2) Uani 1 1 d DU
H147 H 0.4290 0.9290 0.2982 0.156 Uiso 1 1 calc R
C148 C 0.3162(5) 0.9940(4) 0.31094(17) 0.110(2) Uani 1 1 d DU
H148 H 0.3352 1.0350 0.2971 0.132 Uiso 1 1 calc R
C149 C 0.2339(6) 1.0027(3) 0.32953(18) 0.113(2) Uani 1 1 d DU
H149 H 0.1976 1.0465 0.3279 0.136 Uiso 1 1 calc R
C150 C 0.1240(6) 0.9434(6) 0.3718(3) 0.162(3) Uani 1 1 d DU
H15C H 0.0837 0.8947 0.3635 0.243 Uiso 1 1 calc R
H15D H 0.0843 0.9850 0.3629 0.243 Uiso 1 1 calc R
H15E H 0.1478 0.9520 0.4027 0.243 Uiso 1 1 calc R
C151 C 0.6594(5) 0.5371(3) 0.1364(3) 0.144(3) Uani 1 1 d DU
C152 C 0.7453(6) 0.5371(3) 0.1188(3) 0.147(3) Uani 1 1 d DU
H152 H 0.8109 0.5537 0.1333 0.177 Uiso 1 1 calc R
C153 C 0.7134(8) 0.5078(3) 0.0758(3) 0.159(4) Uani 1 1 d DU
H153 H 0.7670 0.5060 0.0618 0.191 Uiso 1 1 calc R
C154 C 0.6246(8) 0.4803(4) 0.0474(4) 0.182(4) Uani 1 1 d DU
H154 H 0.6169 0.4620 0.0180 0.218 Uiso 1 1 calc R
C155 C 0.5499(8) 0.4845(3) 0.0700(3) 0.154(3) Uani 1 1 d DU
H155 H 0.4847 0.4678 0.0550 0.185 Uiso 1 1 calc R
C156 C 0.5647(5) 0.5120(3) 0.1136(3) 0.120(2) Uani 1 1 d DU
H156 H 0.5107 0.5134 0.1274 0.144 Uiso 1 1 calc R
C157 C 0.6750(8) 0.5662(4) 0.1822(2) 0.230(6) Uani 1 1 d DU
H15F H 0.6236 0.5999 0.1868 0.345 Uiso 1 1 calc R
H15G H 0.7396 0.5949 0.1917 0.345 Uiso 1 1 calc R
H15H H 0.6722 0.5232 0.1984 0.345 Uiso 1 1 calc R
C158 C 0.7549(3) -0.02074(19) 0.05187(11) 0.0518(9) Uani 1 1 d DU
C159 C 0.8535(3) -0.0381(2) 0.05640(11) 0.0526(9) Uani 1 1 d DU
H159 H 0.8749 -0.0808 0.0698 0.063 Uiso 1 1 calc R
C160 C 0.9204(3) 0.0075(2) 0.04115(11) 0.0513(9) Uani 1 1 d DU
H160 H 0.9869 -0.0046 0.0442 0.062 Uiso 1 1 calc R
C161 C 0.8893(3) 0.0706(2) 0.02148(11) 0.0488(8) Uani 1 1 d DU
H161 H 0.9348 0.1017 0.0114 0.059 Uiso 1 1 calc R
C162 C 0.7918(2) 0.0881(2) 0.01665(11) 0.0505(9) Uani 1 1 d DU
H162 H 0.7705 0.1310 0.0033 0.061 Uiso 1 1 calc R
C163 C 0.7256(3) 0.0423(2) 0.03153(12) 0.0517(9) Uani 1 1 d DU
H163 H 0.6589 0.0541 0.0278 0.062 Uiso 1 1 calc R
C164 C 0.6826(4) -0.0680(3) 0.06887(18) 0.0861(16) Uani 1 1 d DU
H16C H 0.6191 -0.0454 0.0645 0.129 Uiso 1 1 calc R
H16D H 0.7075 -0.0690 0.0993 0.129 Uiso 1 1 calc R
H16E H 0.6740 -0.1202 0.0538 0.129 Uiso 1 1 calc R

loop_
_atom_site_aniso_label
_atom_site_aniso_U_11
_atom_site_aniso_U_22
_atom_site_aniso_U_33
_atom_site_aniso_U_23
_atom_site_aniso_U_13
_atom_site_aniso_U_12
Cu1 0.02083(16) 0.03418(19) 0.02018(16) 0.00310(13) 0.00591(12) 0.00415(13)
Cu2 0.02076(16) 0.02935(18) 0.02255(17) 0.00136(13) 0.00658(13) 0.00246(13)
N1 0.0233(11) 0.0298(12) 0.0233(11) 0.0014(9) 0.0063(9) 0.0023(9)
N2 0.0244(11) 0.0246(11) 0.0228(11) 0.0016(9) 0.0066(9) 0.0034(9)
N3 0.0274(12) 0.0280(12) 0.0261(12) 0.0014(9) 0.0064(9) 0.0023(9)
N4 0.0289(12) 0.0293(12) 0.0227(11) 0.0002(9) 0.0055(9) 0.0025(9)
N5 0.0268(12) 0.0296(12) 0.0197(11) 0.0057(9) 0.0070(9) 0.0034(9)
N6 0.0252(11) 0.0287(12) 0.0215(11) 0.0049(9) 0.0051(9) 0.0033(9)
N7 0.0347(13) 0.0317(12) 0.0218(11) 0.0026(9) 0.0070(10) 0.0049(10)
N8 0.0290(12) 0.0336(13) 0.0212(11) 0.0055(9) 0.0032(9) 0.0042(10)
N9 0.0249(11) 0.0312(12) 0.0287(12) 0.0107(10) 0.0077(9) 0.0039(9)
N10 0.0240(11) 0.0261(11) 0.0277(12) 0.0099(9) 0.0069(9) 0.0038(9)
N11 0.0282(12) 0.0292(12) 0.0246(11) 0.0089(9) 0.0050(9) 0.0041(9)
N12 0.0287(12) 0.0257(12) 0.0274(12) 0.0069(9) 0.0056(9) 0.0022(9)
C1 0.0256(13) 0.0272(13) 0.0205(12) 0.0057(10) 0.0064(10) 0.0014(10)
C2 0.0239(13) 0.0279(14) 0.0235(13) 0.0020(10) 0.0062(10) 0.0041(10)
C3 0.0371(16) 0.0300(15) 0.0300(15) -0.0035(12) 0.0070(12) -0.0009(12)
C4 0.0378(16) 0.0340(16) 0.0278(14) -0.0046(12) 0.0073(12) 0.0023(12)
C5 0.0297(15) 0.0316(15) 0.0350(15) 0.0047(12) 0.0114(12) 0.0005(12)
C6 0.0393(18) 0.048(2) 0.057(2) 0.0231(17) 0.0145(16) 0.0047(15)
C7 0.069(3) 0.080(3) 0.081(3) 0.049(3) 0.031(2) 0.004(2)
C8 0.066(3) 0.076(3) 0.113(4) 0.040(3) 0.048(3) -0.005(2)
C9 0.039(2) 0.067(3) 0.088(3) 0.011(2) 0.032(2) -0.0039(18)
C10 0.0290(16) 0.0458(19) 0.052(2) 0.0041(15) 0.0086(14) -0.0003(13)
C11 0.0297(14) 0.0335(15) 0.0244(13) 0.0027(11) 0.0088(11) 0.0013(11)
C12 0.0351(16) 0.0461(18) 0.0354(16) 0.0054(13) 0.0132(13) 0.0083(13)
C13 0.0372(18) 0.062(2) 0.048(2) 0.0080(17) 0.0205(15) 0.0009(16)
C14 0.055(2) 0.058(2) 0.0420(19) 0.0129(16) 0.0240(16) -0.0030(17)
C15 0.054(2) 0.0454(19) 0.0389(18) 0.0151(15) 0.0115(15) 0.0022(16)
C16 0.0366(16) 0.0442(18) 0.0315(16) 0.0090(13) 0.0075(13) 0.0047(13)
C17 0.0241(13) 0.0279(14) 0.0292(14) 0.0010(11) 0.0072(11) 0.0032(11)
C18 0.0273(14) 0.0346(15) 0.0297(14) 0.0055(12) 0.0090(11) 0.0052(11)
C19 0.0322(15) 0.0404(17) 0.0323(15) 0.0081(13) 0.0028(12) 0.0070(13)
C20 0.0258(15) 0.0336(16) 0.0468(18) 0.0048(13) 0.0062(13) 0.0043(12)
C21 0.0281(15) 0.0417(17) 0.0458(18) 0.0074(14) 0.0170(13) 0.0048(13)
C22 0.0301(15) 0.0401(16) 0.0285(14) 0.0055(12) 0.0095(12) 0.0038(12)
C23 0.0285(17) 0.062(2) 0.059(2) 0.0118(18) 0.0054(15) 0.0082(15)
C24 0.0247(13) 0.0311(14) 0.0223(13) 0.0054(11) 0.0064(10) 0.0058(11)
C25 0.0282(15) 0.0343(16) 0.0407(17) 0.0054(13) 0.0095(12) 0.0022(12)
C26 0.0287(16) 0.052(2) 0.053(2) 0.0139(16) 0.0172(14) 0.0070(14)
C27 0.0414(18) 0.0485(19) 0.0453(18) 0.0146(15) 0.0191(15) 0.0216(15)
C28 0.0441(18) 0.0329(16) 0.0399(17) 0.0097(13) 0.0122(14) 0.0150(13)
C29 0.0297(14) 0.0324(15) 0.0321(15) 0.0087(12) 0.0081(12) 0.0060(12)
C30 0.058(2) 0.073(3) 0.091(3) 0.025(2) 0.040(2) 0.038(2)
C31 0.0282(14) 0.0245(13) 0.0205(13) 0.0055(10) 0.0055(10) 0.0046(10)
C32 0.0245(13) 0.0298(14) 0.0221(13) 0.0062(11) 0.0069(10) 0.0024(11)
C33 0.0511(19) 0.0418(17) 0.0207(14) -0.0014(12) 0.0072(13) 0.0073(14)
C34 0.0451(18) 0.0436(17) 0.0201(14) 0.0043(12) 0.0011(12) 0.0061(14)
C35 0.0359(15) 0.0301(15) 0.0276(14) 0.0049(11) 0.0083(12) 0.0084(12)
C36 0.0426(18) 0.0386(17) 0.0396(17) 0.0058(13) 0.0177(14) 0.0074(14)
C37 0.043(2) 0.049(2) 0.071(3) 0.0124(18) 0.0221(18) 0.0178(16)
C38 0.065(3) 0.041(2) 0.076(3) 0.0085(18) 0.022(2) 0.0219(18)
C39 0.066(2) 0.0320(17) 0.054(2) 0.0108(15) 0.0161(18) 0.0091(16)
C40 0.0458(18) 0.0328(16) 0.0397(17) 0.0028(13) 0.0132(14) 0.0043(13)
C41 0.0322(15) 0.0347(15) 0.0247(14) 0.0082(11) 0.0042(11) 0.0095(12)
C42 0.0378(17) 0.0426(18) 0.0435(18) 0.0152(14) 0.0091(14) 0.0061(14)
C43 0.063(2) 0.0413(19) 0.060(2) 0.0191(17) 0.0111(19) 0.0176(17)
C44 0.056(2) 0.065(3) 0.065(3) 0.024(2) 0.007(2) 0.030(2)
C45 0.0407(19) 0.073(3) 0.059(2) 0.019(2) 0.0121(17) 0.0228(18)
C46 0.0321(16) 0.053(2) 0.0390(17) 0.0156(15) 0.0054(13) 0.0050(14)
C47 0.0287(14) 0.0293(14) 0.0241(13) 0.0043(11) 0.0082(11) 0.0009(11)
C48 0.0305(15) 0.0462(18) 0.0300(15) 0.0124(13) 0.0082(12) 0.0065(13)
C49 0.0290(16) 0.054(2) 0.0454(18) 0.0127(15) 0.0128(14) 0.0096(14)
C50 0.0381(17) 0.0440(18) 0.0434(18) 0.0081(14) 0.0217(14) 0.0012(14)
C51 0.0412(17) 0.0403(17) 0.0310(15) 0.0123(13) 0.0130(13) -0.0001(13)
C52 0.0283(14) 0.0367(16) 0.0292(14) 0.0088(12) 0.0074(11) 0.0043(12)
C53 0.047(2) 0.069(3) 0.066(3) 0.019(2) 0.0332(19) 0.0035(18)
C54 0.0257(14) 0.0359(15) 0.0199(13) 0.0072(11) 0.0048(10) 0.0028(11)
C55 0.0339(15) 0.0338(16) 0.0341(15) 0.0064(12) 0.0116(12) 0.0055(12)
C56 0.0415(18) 0.0370(17) 0.0412(18) 0.0050(14) 0.0079(14) -0.0059(14)
C57 0.0309(16) 0.0495(19) 0.0442(18) 0.0132(15) 0.0057(14) -0.0023(14)
C58 0.0266(15) 0.0493(19) 0.0470(19) 0.0137(15) 0.0095(13) 0.0087(13)
C59 0.0322(15) 0.0322(15) 0.0337(15) 0.0060(12) 0.0093(12) 0.0057(12)
C60 0.037(2) 0.066(3) 0.088(3) 0.012(2) 0.011(2) -0.0075(18)
C61 0.0264(13) 0.0255(13) 0.0204(12) 0.0060(10) 0.0035(10) 0.0028(10)
C62 0.0254(13) 0.0263(13) 0.0232(13) 0.0064(10) 0.0088(10) 0.0052(10)
C63 0.0392(17) 0.0369(16) 0.0366(16) 0.0195(13) 0.0034(13) 0.0037(13)
C64 0.0406(17) 0.0309(15) 0.0374(16) 0.0160(13) 0.0061(13) 0.0024(13)
C65 0.0271(14) 0.0345(15) 0.0295(14) 0.0102(12) 0.0042(11) 0.0017(11)
C66 0.0314(16) 0.0474(19) 0.0440(18) 0.0172(15) 0.0078(13) 0.0087(14)
C67 0.0281(16) 0.062(2) 0.063(2) 0.0224(19) 0.0023(15) 0.0043(15)
C68 0.042(2) 0.087(3) 0.052(2) 0.022(2) -0.0160(17) -0.008(2)
C69 0.053(2) 0.069(3) 0.0318(17) 0.0015(16) -0.0021(15) -0.0101(19)
C70 0.0362(17) 0.058(2) 0.0309(16) 0.0042(14) 0.0060(13) 0.0011(15)
C71 0.0314(15) 0.0290(14) 0.0281(14) 0.0067(11) 0.0030(12) 0.0001(11)
C72 0.0410(18) 0.0401(17) 0.0367(17) -0.0022(13) 0.0083(14) 0.0015(14)
C73 0.054(2) 0.054(2) 0.0386(19) -0.0021(16) 0.0010(16) -0.0045(17)
C74 0.048(2) 0.055(2) 0.056(2) 0.0017(18) -0.0099(17) -0.0122(17)
C75 0.0316(17) 0.054(2) 0.058(2) 0.0154(17) 0.0032(15) -0.0020(15)
C76 0.0330(16) 0.0360(16) 0.0395(17) 0.0100(13) 0.0091(13) 0.0016(12)
C77 0.0298(15) 0.0407(16) 0.0291(14) 0.0174(12) 0.0115(12) 0.0117(12)
C78 0.0309(16) 0.0498(19) 0.0480(19) 0.0230(15) 0.0123(14) 0.0077(14)
C79 0.0313(18) 0.081(3) 0.073(3) 0.042(2) 0.0214(17) 0.0170(18)
C80 0.055(2) 0.082(3) 0.070(3) 0.040(2) 0.039(2) 0.038(2)
C81 0.070(3) 0.058(2) 0.062(2) 0.0067(19) 0.036(2) 0.025(2)
C82 0.0427(18) 0.050(2) 0.0442(19) 0.0027(15) 0.0191(15) 0.0095(15)
C83 0.086(4) 0.117(5) 0.133(5) 0.061(4) 0.074(4) 0.068(3)
C84 0.0263(14) 0.0232(13) 0.0324(14) 0.0069(11) 0.0094(11) 0.0035(10)
C85 0.0340(15) 0.0367(16) 0.0314(15) 0.0055(12) 0.0094(12) 0.0084(12)
C86 0.0494(19) 0.0436(18) 0.0371(17) 0.0116(14) 0.0220(15) 0.0127(15)
C87 0.0409(18) 0.0385(17) 0.058(2) 0.0147(15) 0.0277(16) 0.0086(14)
C88 0.0266(15) 0.0435(18) 0.059(2) 0.0162(16) 0.0135(14) 0.0072(13)
C89 0.0286(15) 0.0372(16) 0.0393(16) 0.0152(13) 0.0092(12) 0.0058(12)
C90 0.062(3) 0.069(3) 0.095(3) 0.039(2) 0.056(2) 0.027(2)
B1 0.0398(19) 0.0373(19) 0.0350(18) 0.0100(14) 0.0093(15) 0.0031(15)
C91 0.0353(16) 0.0384(17) 0.0384(17) 0.0121(13) 0.0003(13) 0.0063(13)
C92 0.049(2) 0.049(2) 0.0448(19) 0.0124(16) 0.0042(16) -0.0053(16)
C93 0.062(3) 0.055(2) 0.067(3) 0.016(2) 0.004(2) -0.0143(19)
C94 0.061(2) 0.044(2) 0.069(3) 0.0038(19) -0.011(2) -0.0039(18)
C95 0.057(2) 0.044(2) 0.050(2) 0.0026(16) -0.0025(17) 0.0126(17)
C96 0.0428(18) 0.0417(18) 0.0459(19) 0.0078(15) 0.0043(15) 0.0068(14)
C97 0.0383(17) 0.0432(17) 0.0256(14) 0.0093(12) 0.0025(12) 0.0024(13)
C98 0.0414(18) 0.0483(19) 0.0454(19) 0.0175(15) 0.0057(15) 0.0069(15)
C99 0.0402(19) 0.065(2) 0.0449(19) 0.0138(17) 0.0056(15) 0.0145(17)
C100 0.0362(18) 0.075(3) 0.0367(18) 0.0069(17) 0.0073(14) -0.0005(17)
C101 0.0480(19) 0.053(2) 0.0316(16) 0.0039(14) 0.0080(14) -0.0101(16)
C102 0.0424(17) 0.0425(17) 0.0249(14) 0.0028(12) 0.0069(13) -0.0014(14)
C103 0.0375(16) 0.0392(17) 0.0421(17) 0.0132(14) 0.0153(14) 0.0032(13)
C104 0.0473(19) 0.0483(19) 0.0417(18) 0.0124(15) 0.0121(15) 0.0144(15)
C105 0.051(2) 0.067(3) 0.049(2) 0.0231(18) 0.0134(17) 0.0179(18)
C106 0.051(2) 0.058(2) 0.085(3) 0.038(2) 0.025(2) 0.0207(19)
C107 0.056(2) 0.039(2) 0.104(4) 0.010(2) 0.018(2) 0.0092(17)
C108 0.045(2) 0.0402(19) 0.070(3) 0.0046(17) 0.0068(18) 0.0015(15)
C109 0.0447(18) 0.0405(17) 0.0363(17) 0.0074(13) 0.0102(14) -0.0090(14)
C110 0.063(2) 0.070(3) 0.047(2) 0.0113(19) 0.0214(19) 0.006(2)
C111 0.093(4) 0.077(3) 0.057(3) 0.006(2) 0.041(3) -0.003(3)
C112 0.080(3) 0.085(3) 0.038(2) 0.014(2) 0.009(2) -0.026(3)
C113 0.060(2) 0.076(3) 0.043(2) 0.0227(19) -0.0020(18) -0.019(2)
C114 0.048(2) 0.059(2) 0.0391(18) 0.0148(16) 0.0042(15) -0.0061(17)
B2 0.0300(16) 0.0364(18) 0.0336(17) 0.0098(14) 0.0093(14) 0.0067(13)
C115 0.0313(15) 0.0330(15) 0.0320(15) 0.0027(12) 0.0082(12) 0.0040(12)
C116 0.0323(15) 0.0370(16) 0.0279(14) 0.0009(12) 0.0070(12) 0.0044(12)
C117 0.0368(16) 0.0405(17) 0.0359(16) 0.0024(13) 0.0028(13) 0.0100(13)
C118 0.0294(16) 0.0467(19) 0.053(2) -0.0065(16) 0.0071(14) 0.0045(14)
C119 0.0370(18) 0.050(2) 0.069(2) 0.0070(18) 0.0255(17) -0.0011(15)
C120 0.0412(18) 0.0418(18) 0.052(2) 0.0147(15) 0.0158(15) 0.0043(14)
C121 0.0345(15) 0.0323(15) 0.0382(16) 0.0130(13) 0.0063(13) 0.0036(12)
C122 0.0491(19) 0.0434(18) 0.0347(17) 0.0108(14) 0.0063(14) 0.0127(15)
C123 0.069(2) 0.047(2) 0.0372(18) 0.0088(15) 0.0089(17) 0.0105(18)
C124 0.069(3) 0.0382(18) 0.043(2) 0.0150(15) -0.0094(18) -0.0046(17)
C125 0.0413(19) 0.0437(19) 0.061(2) 0.0228(17) -0.0069(17) -0.0014(15)
C126 0.0361(17) 0.0410(18) 0.0495(19) 0.0164(15) 0.0076(14) 0.0041(13)
C127 0.0386(16) 0.0367(16) 0.0397(17) 0.0092(13) 0.0180(14) 0.0061(13)
C128 0.054(2) 0.0437(19) 0.048(2) 0.0098(15) 0.0110(16) 0.0137(16)
C129 0.073(3) 0.044(2) 0.067(3) 0.0143(19) 0.026(2) 0.0233(19)
C130 0.067(3) 0.0385(19) 0.072(3) -0.0024(18) 0.036(2) 0.0013(18)
C131 0.052(2) 0.054(2) 0.076(3) -0.013(2) 0.012(2) -0.0053(18)
C132 0.045(2) 0.046(2) 0.061(2) -0.0025(17) 0.0059(17) 0.0077(16)
C133 0.0261(14) 0.0417(17) 0.0346(15) 0.0132(13) 0.0062(12) 0.0100(12)
C134 0.0387(17) 0.052(2) 0.0383(17) 0.0084(15) 0.0084(14) 0.0031(15)
C135 0.049(2) 0.071(3) 0.0422(19) 0.0169(18) 0.0209(16) 0.0137(18)
C136 0.0387(18) 0.064(2) 0.066(2) 0.035(2) 0.0243(17) 0.0145(17)
C137 0.0365(17) 0.0416(18) 0.063(2) 0.0191(16) 0.0109(16) 0.0064(14)
C138 0.0379(17) 0.0402(17) 0.0432(18) 0.0116(14) 0.0117(14) 0.0090(13)
Cl1 0.303(5) 0.175(3) 0.224(4) 0.043(3) 0.030(3) 0.075(3)
Cl2 0.246(4) 0.130(2) 0.231(4) 0.033(2) 0.061(3) 0.022(2)
C139 0.179(10) 0.232(13) 0.152(9) 0.000(9) 0.053(8) 0.065(9)
Cl3 0.187(2) 0.1050(15) 0.321(4) 0.052(2) 0.149(3) -0.0040(15)
Cl4 0.243(4) 0.296(4) 0.193(3) 0.117(3) 0.130(3) 0.125(3)
C140 0.097(6) 0.271(14) 0.332(17) 0.185(13) 0.115(9) 0.057(7)
Cl5 0.1364(19) 0.235(3) 0.1338(19) 0.0062(19) 0.0080(15) 0.046(2)
Cl6 0.293(4) 0.1292(17) 0.0858(12) -0.0219(11) -0.0054(16) 0.075(2)
C141 0.177(8) 0.139(6) 0.102(5) 0.038(5) 0.037(5) -0.019(6)
Cl7 0.232(3) 0.222(3) 0.1252(18) -0.0257(18) 0.074(2) -0.101(2)
Cl8 0.335(4) 0.205(3) 0.1306(19) 0.0027(18) -0.042(2) 0.171(3)
C142 0.134(6) 0.091(4) 0.131(6) 0.044(4) -0.024(5) -0.017(4)
Cl9 0.1407(15) 0.0809(9) 0.1103(12) 0.0150(8) 0.0441(11) 0.0239(9)
Cl10 0.0597(7) 0.1120(11) 0.1154(11) -0.0039(9) 0.0358(7) 0.0160(7)
C143 0.063(3) 0.071(3) 0.116(4) 0.043(3) 0.029(3) 0.021(2)
C144 0.139(5) 0.099(4) 0.070(3) 0.001(3) 0.002(3) -0.002(4)
C145 0.128(5) 0.062(3) 0.084(4) 0.027(3) -0.002(3) -0.015(3)
C146 0.156(6) 0.110(5) 0.065(3) 0.018(3) -0.003(4) -0.011(4)
C147 0.168(7) 0.148(6) 0.067(4) 0.016(4) 0.012(4) -0.004(5)
C148 0.184(7) 0.093(4) 0.047(3) 0.023(3) 0.007(3) -0.009(4)
C149 0.191(7) 0.070(3) 0.065(3) 0.000(3) -0.002(4) 0.013(4)
C150 0.171(8) 0.163(8) 0.137(7) -0.012(6) 0.023(6) 0.000(6)
C151 0.150(6) 0.086(4) 0.213(7) 0.082(5) 0.032(6) 0.039(4)
C152 0.095(5) 0.083(4) 0.286(9) 0.101(6) 0.043(6) 0.025(4)
C153 0.158(7) 0.109(6) 0.263(9) 0.112(6) 0.102(7) 0.072(5)
C154 0.233(9) 0.107(6) 0.234(9) 0.060(6) 0.085(7) 0.059(7)
C155 0.175(7) 0.083(5) 0.230(8) 0.059(6) 0.072(6) 0.031(5)
C156 0.093(4) 0.092(4) 0.211(7) 0.081(5) 0.071(5) 0.037(3)
C157 0.255(12) 0.220(11) 0.243(10) 0.087(9) 0.069(9) 0.081(10)
C158 0.063(2) 0.050(2) 0.0407(19) 0.0016(15) 0.0138(17) -0.0102(17)
C159 0.073(3) 0.0439(19) 0.0399(18) 0.0070(15) 0.0046(17) 0.0198(18)
C160 0.0453(19) 0.067(2) 0.0402(18) 0.0012(17) 0.0065(15) 0.0156(17)
C161 0.054(2) 0.055(2) 0.0383(18) 0.0066(15) 0.0128(16) 0.0011(17)
C162 0.059(2) 0.054(2) 0.0390(18) 0.0153(16) 0.0057(16) 0.0117(17)
C163 0.0414(19) 0.063(2) 0.048(2) 0.0087(17) 0.0019(16) 0.0085(17)
C164 0.107(4) 0.074(3) 0.080(3) 0.010(3) 0.036(3) -0.031(3)

loop_
_atom_type_symbol
_atom_type_description
_atom_type_scat_dispersion_real
_atom_type_scat_dispersion_imag
_atom_type_scat_source
C C 0.0033 0.0016 'International Tables Vol C Tables 4.2.6.8 and 6.1.1.4'
H H 0.0000 0.0000 'International Tables Vol C Tables 4.2.6.8 and 6.1.1.4'
B B 0.0013 0.0007 'International Tables Vol C Tables 4.2.6.8 and 6.1.1.4'
Cl Cl 0.1484 0.1585 'International Tables Vol C Tables 4.2.6.8 and 6.1.1.4'
Cu Cu 0.3201 1.2651 'International Tables Vol C Tables 4.2.6.8 and 6.1.1.4'
N N 0.0061 0.0033 'International Tables Vol C Tables 4.2.6.8 and 6.1.1.4'

loop_
_geom_angle_atom_site_label_1
_geom_angle_atom_site_label_2
_geom_angle_atom_site_label_3
_geom_angle
N5 Cu1 N1 136.10(10)
N5 Cu1 N9 115.17(9)
N1 Cu1 N9 108.38(9)
N5 Cu1 Cu2 89.34(7)
N1 Cu1 Cu2 86.38(7)
N9 Cu1 Cu2 88.58(7)
N2 Cu2 N6 135.48(9)
N2 Cu2 N10 112.73(9)
N6 Cu2 N10 111.37(9)
N2 Cu2 Cu1 89.39(7)
N6 Cu2 Cu1 86.47(7)
N10 Cu2 Cu1 87.83(6)
C1 N1 C17 123.6(2)
C1 N1 Cu1 122.33(18)
C17 N1 Cu1 112.51(17)
C1 N2 C24 123.1(2)
C1 N2 Cu2 118.77(18)
C24 N2 Cu2 118.14(17)
C2 N3 C3 108.8(2)
C2 N3 C5 127.6(2)
C3 N3 C5 123.6(2)
C2 N4 C4 108.4(2)
C2 N4 C11 127.7(2)
C4 N4 C11 123.9(2)
C31 N5 C47 123.6(2)
C31 N5 Cu1 119.04(17)
C47 N5 Cu1 117.35(17)
C31 N6 C54 122.8(2)
C31 N6 Cu2 122.42(18)
C54 N6 Cu2 111.76(17)
C32 N7 C33 108.5(2)
C32 N7 C35 127.9(2)
C33 N7 C35 123.5(2)
C32 N8 C34 108.8(2)
C32 N8 C41 128.0(2)
C34 N8 C41 123.2(2)
C61 N9 C77 123.0(2)
C61 N9 Cu1 120.76(18)
C77 N9 Cu1 115.56(17)
C61 N10 C84 124.2(2)
C61 N10 Cu2 121.39(17)
C84 N10 Cu2 113.94(17)
C62 N11 C63 108.3(2)
C62 N11 C65 127.9(2)
C63 N11 C65 123.8(2)
C62 N12 C64 108.6(2)
C62 N12 C71 127.7(2)
C64 N12 C71 123.7(2)
N2 C1 N1 120.8(2)
N2 C1 C2 118.9(2)
N1 C1 C2 120.3(2)
N3 C2 N4 108.2(2)
N3 C2 C1 126.0(2)
N4 C2 C1 125.4(2)
C4 C3 N3 107.2(3)
C4 C3 H3 126.4
N3 C3 H3 126.4
C3 C4 N4 107.5(3)
C3 C4 H4 126.2
N4 C4 H4 126.2
N3 C5 C6 111.6(2)
N3 C5 C10 109.3(2)
C6 C5 C10 111.6(3)
N3 C5 H5 108.1
C6 C5 H5 108.1
C10 C5 H5 108.1
C5 C6 C7 108.4(3)
C5 C6 H6A 110.0
C7 C6 H6A 110.0
C5 C6 H6B 110.0
C7 C6 H6B 110.0
H6A C6 H6B 108.4
C8 C7 C6 111.3(4)
C8 C7 H7A 109.4
C6 C7 H7A 109.4
C8 C7 H7B 109.4
C6 C7 H7B 109.4
H7A C7 H7B 108.0
C9 C8 C7 111.5(4)
C9 C8 H8A 109.3
C7 C8 H8A 109.3
C9 C8 H8B 109.3
C7 C8 H8B 109.3
H8A C8 H8B 108.0
C8 C9 C10 111.7(3)
C8 C9 H9A 109.3
C10 C9 H9A 109.3
C8 C9 H9B 109.3
C10 C9 H9B 109.3
H9A C9 H9B 107.9
C9 C10 C5 110.3(3)
C9 C10 H10A 109.6
C5 C10 H10A 109.6
C9 C10 H10B 109.6
C5 C10 H10B 109.6
H10A C10 H10B 108.1
N4 C11 C12 110.7(2)
N4 C11 C16 111.0(2)
C12 C11 C16 110.4(2)
N4 C11 H11 108.2
C12 C11 H11 108.2
C16 C11 H11 108.2
C11 C12 C13 109.4(3)
C11 C12 H12A 109.8
C13 C12 H12A 109.8
C11 C12 H12B 109.8
C13 C12 H12B 109.8
H12A C12 H12B 108.2
C12 C13 C14 110.6(3)
C12 C13 H13A 109.5
C14 C13 H13A 109.5
C12 C13 H13B 109.5
C14 C13 H13B 109.5
H13A C13 H13B 108.1
C15 C14 C13 111.4(3)
C15 C14 H14A 109.4
C13 C14 H14A 109.4
C15 C14 H14B 109.4
C13 C14 H14B 109.4
H14A C14 H14B 108.0
C14 C15 C16 112.2(3)
C14 C15 H15A 109.2
C16 C15 H15A 109.2
C14 C15 H15B 109.2
C16 C15 H15B 109.2
H15A C15 H15B 107.9
C11 C16 C15 109.7(3)
C11 C16 H16A 109.7
C15 C16 H16A 109.7
C11 C16 H16B 109.7
C15 C16 H16B 109.7
H16A C16 H16B 108.2
C18 C17 C22 118.1(3)
C18 C17 N1 124.1(2)
C22 C17 N1 117.6(3)
C17 C18 C19 120.5(3)
C17 C18 H18 119.7
C19 C18 H18 119.7
C20 C19 C18 121.6(3)
C20 C19 H19 119.2
C18 C19 H19 119.2
C19 C20 C21 117.8(3)
C19 C20 C23 121.1(3)
C21 C20 C23 121.2(3)
C22 C21 C20 121.2(3)
C22 C21 H21 119.4
C20 C21 H21 119.4
C21 C22 C17 120.8(3)
C21 C22 H22 119.6
C17 C22 H22 119.6
C20 C23 H23A 109.5
C20 C23 H23B 109.5
H23A C23 H23B 109.5
C20 C23 H23C 109.5
H23A C23 H23C 109.5
H23B C23 H23C 109.5
C29 C24 C25 117.9(3)
C29 C24 N2 125.0(2)
C25 C24 N2 117.0(2)
C26 C25 C24 120.7(3)
C26 C25 H25 119.7
C24 C25 H25 119.7
C27 C26 C25 121.6(3)
C27 C26 H26 119.2
C25 C26 H26 119.2
C26 C27 C28 117.6(3)
C26 C27 C30 121.3(3)
C28 C27 C30 121.1(3)
C29 C28 C27 121.5(3)
C29 C28 H28 119.3
C27 C28 H28 119.3
C28 C29 C24 120.7(3)
C28 C29 H29 119.6
C24 C29 H29 119.6
C27 C30 H30A 109.5
C27 C30 H30B 109.5
H30A C30 H30B 109.5
C27 C30 H30C 109.5
H30A C30 H30C 109.5
H30B C30 H30C 109.5
N6 C31 N5 120.4(2)
N6 C31 C32 119.9(2)
N5 C31 C32 119.7(2)
N7 C32 N8 107.7(2)
N7 C32 C31 125.1(2)
N8 C32 C31 127.0(2)
C34 C33 N7 107.4(3)
C34 C33 H33 126.3
N7 C33 H33 126.3
C33 C34 N8 107.4(3)
C33 C34 H34 126.3
N8 C34 H34 126.3
N7 C35 C36 110.0(2)
N7 C35 C40 110.6(2)
C36 C35 C40 110.4(2)
N7 C35 H35 108.6
C36 C35 H35 108.6
C40 C35 H35 108.6
C35 C36 C37 109.7(3)
C35 C36 H36A 109.7
C37 C36 H36A 109.7
C35 C36 H36B 109.7
C37 C36 H36B 109.7
H36A C36 H36B 108.2
C36 C37 C38 111.2(3)
C36 C37 H37A 109.4
C38 C37 H37A 109.4
C36 C37 H37B 109.4
C38 C37 H37B 109.4
H37A C37 H37B 108.0
C37 C38 C39 111.2(3)
C37 C38 H38A 109.4
C39 C38 H38A 109.4
C37 C38 H38B 109.4
C39 C38 H38B 109.4
H38A C38 H38B 108.0
C40 C39 C38 111.9(3)
C40 C39 H39A 109.2
C38 C39 H39A 109.2
C40 C39 H39B 109.2
C38 C39 H39B 109.2
H39A C39 H39B 107.9
C35 C40 C39 110.2(3)
C35 C40 H40A 109.6
C39 C40 H40A 109.6
C35 C40 H40B 109.6
C39 C40 H40B 109.6
H40A C40 H40B 108.1
N8 C41 C42 110.7(2)
N8 C41 C46 109.2(2)
C42 C41 C46 111.4(2)
N8 C41 H41 108.5
C42 C41 H41 108.5
C46 C41 H41 108.5
C41 C42 C43 110.4(3)
C41 C42 H42A 109.6
C43 C42 H42A 109.6
C41 C42 H42B 109.6
C43 C42 H42B 109.6
H42A C42 H42B 108.1
C44 C43 C42 111.0(3)
C44 C43 H43A 109.4
C42 C43 H43A 109.4
C44 C43 H43B 109.4
C42 C43 H43B 109.4
H43A C43 H43B 108.0
C45 C44 C43 111.4(3)
C45 C44 H44A 109.4
C43 C44 H44A 109.4
C45 C44 H44B 109.4
C43 C44 H44B 109.4
H44A C44 H44B 108.0
C44 C45 C46 111.3(3)
C44 C45 H45A 109.4
C46 C45 H45A 109.4
C44 C45 H45B 109.4
C46 C45 H45B 109.4
H45A C45 H45B 108.0
C41 C46 C45 110.3(3)
C41 C46 H46A 109.6
C45 C46 H46A 109.6
C41 C46 H46B 109.6
C45 C46 H46B 109.6
H46A C46 H46B 108.1
C52 C47 C48 117.8(3)
C52 C47 N5 125.4(3)
C48 C47 N5 116.7(2)
C49 C48 C47 121.1(3)
C49 C48 H48 119.5
C47 C48 H48 119.5
C48 C49 C50 121.3(3)
C48 C49 H49 119.3
C50 C49 H49 119.3
C51 C50 C49 117.5(3)
C51 C50 C53 121.5(3)
C49 C50 C53 121.0(3)
C50 C51 C52 121.6(3)
C50 C51 H51 119.2
C52 C51 H51 119.2
C47 C52 C51 120.6(3)
C47 C52 H52 119.7
C51 C52 H52 119.7
C50 C53 H53A 109.5
C50 C53 H53B 109.5
H53A C53 H53B 109.5
C50 C53 H53C 109.5
H53A C53 H53C 109.5
H53B C53 H53C 109.5
C55 C54 C59 118.3(3)
C55 C54 N6 122.8(3)
C59 C54 N6 118.5(3)
C54 C55 C56 120.5(3)
C54 C55 H55 119.8
C56 C55 H55 119.8
C55 C56 C57 121.5(3)
C55 C56 H56 119.2
C57 C56 H56 119.2
C58 C57 C56 117.5(3)
C58 C57 C60 121.4(3)
C56 C57 C60 121.1(3)
C57 C58 C59 121.5(3)
C57 C58 H58 119.2
C59 C58 H58 119.2
C58 C59 C54 120.7(3)
C58 C59 H59 119.7
C54 C59 H59 119.7
C57 C60 H60A 109.5
C57 C60 H60B 109.5
H60A C60 H60B 109.5
C57 C60 H60C 109.5
H60A C60 H60C 109.5
H60B C60 H60C 109.5
N10 C61 N9 120.8(2)
N10 C61 C62 119.4(2)
N9 C61 C62 119.8(2)
N11 C62 N12 108.0(2)
N11 C62 C61 125.9(2)
N12 C62 C61 126.0(2)
C64 C63 N11 107.8(3)
C64 C63 H63 126.1
N11 C63 H63 126.1
C63 C64 N12 107.3(3)
C63 C64 H64 126.3
N12 C64 H64 126.3
N11 C65 C70 110.5(2)
N11 C65 C66 110.2(2)
C70 C65 C66 110.9(3)
N11 C65 H65 108.4
C70 C65 H65 108.4
C66 C65 H65 108.4
C65 C66 C67 109.7(3)
C65 C66 H66A 109.7
C67 C66 H66A 109.7
C65 C66 H66B 109.7
C67 C66 H66B 109.7
H66A C66 H66B 108.2
C68 C67 C66 111.6(3)
C68 C67 H67A 109.3
C66 C67 H67A 109.3
C68 C67 H67B 109.3
C66 C67 H67B 109.3
H67A C67 H67B 108.0
C67 C68 C69 111.6(3)
C67 C68 H68A 109.3
C69 C68 H68A 109.3
C67 C68 H68B 109.3
C69 C68 H68B 109.3
H68A C68 H68B 108.0
C68 C69 C70 111.1(3)
C68 C69 H69A 109.4
C70 C69 H69A 109.4
C68 C69 H69B 109.4
C70 C69 H69B 109.4
H69A C69 H69B 108.0
C65 C70 C69 110.5(3)
C65 C70 H70A 109.5
C69 C70 H70A 109.5
C65 C70 H70B 109.5
C69 C70 H70B 109.5
H70A C70 H70B 108.1
N12 C71 C72 110.0(2)
N12 C71 C76 110.5(2)
C72 C71 C76 110.2(2)
N12 C71 H71 108.7
C72 C71 H71 108.7
C76 C71 H71 108.7
C71 C72 C73 110.1(3)
C71 C72 H72A 109.6
C73 C72 H72A 109.6
C71 C72 H72B 109.6
C73 C72 H72B 109.6
H72A C72 H72B 108.2
C74 C73 C72 111.6(3)
C74 C73 H73A 109.3
C72 C73 H73A 109.3
C74 C73 H73B 109.3
C72 C73 H73B 109.3
H73A C73 H73B 108.0
C73 C74 C75 111.5(3)
C73 C74 H74A 109.3
C75 C74 H74A 109.3
C73 C74 H74B 109.3
C75 C74 H74B 109.3
H74A C74 H74B 108.0
C74 C75 C76 111.3(3)
C74 C75 H75A 109.4
C76 C75 H75A 109.4
C74 C75 H75B 109.4
C76 C75 H75B 109.4
H75A C75 H75B 108.0
C71 C76 C75 109.7(3)
C71 C76 H76A 109.7
C75 C76 H76A 109.7
C71 C76 H76B 109.7
C75 C76 H76B 109.7
H76A C76 H76B 108.2
C82 C77 C78 117.5(3)
C82 C77 N9 123.9(3)
C78 C77 N9 118.4(3)
C79 C78 C77 120.8(4)
C79 C78 H78 119.6
C77 C78 H78 119.6
C80 C79 C78 121.8(4)
C80 C79 H79 119.1
C78 C79 H79 119.1
C79 C80 C81 117.2(3)
C79 C80 C83 123.1(5)
C81 C80 C83 119.7(5)
C80 C81 C82 121.8(4)
C80 C81 H81 119.1
C82 C81 H81 119.1
C77 C82 C81 120.9(4)
C77 C82 H82 119.5
C81 C82 H82 119.5
C80 C83 H83A 109.5
C80 C83 H83B 109.5
H83A C83 H83B 109.5
C80 C83 H83C 109.5
H83A C83 H83C 109.5
H83B C83 H83C 109.5
C89 C84 C85 117.4(3)
C89 C84 N10 117.5(3)
C85 C84 N10 125.0(3)
C86 C85 C84 120.5(3)
C86 C85 H85 119.7
C84 C85 H85 119.7
C85 C86 C87 122.2(3)
C85 C86 H86 118.9
C87 C86 H86 118.9
C88 C87 C86 116.8(3)
C88 C87 C90 121.5(3)
C86 C87 C90 121.8(3)
C87 C88 C89 121.8(3)
C87 C88 H88 119.1
C89 C88 H88 119.1
C88 C89 C84 121.4(3)
C88 C89 H89 119.3
C84 C89 H89 119.3
C87 C90 H90A 109.5
C87 C90 H90B 109.5
H90A C90 H90B 109.5
C87 C90 H90C 109.5
H90A C90 H90C 109.5
H90B C90 H90C 109.5
C91 B1 C103 108.0(3)
C91 B1 C97 111.2(3)
C103 B1 C97 110.7(3)
C91 B1 C109 107.8(3)
C103 B1 C109 111.7(3)
C97 B1 C109 107.5(3)
C92 C91 C96 114.5(3)
C92 C91 B1 122.4(3)
C96 C91 B1 122.9(3)
C93 C92 C91 123.0(4)
C93 C92 H92 118.5
C91 C92 H92 118.5
C92 C93 C94 120.4(4)
C92 C93 H93 119.8
C94 C93 H93 119.8
C95 C94 C93 118.8(4)
C95 C94 H94 120.6
C93 C94 H94 120.6
C94 C95 C96 120.2(4)
C94 C95 H95 119.9
C96 C95 H95 119.9
C95 C96 C91 123.1(4)
C95 C96 H96 118.5
C91 C96 H96 118.5
C98 C97 C102 114.3(3)
C98 C97 B1 122.6(3)
C102 C97 B1 122.9(3)
C99 C98 C97 123.3(3)
C99 C98 H98 118.3
C97 C98 H98 118.3
C100 C99 C98 120.2(3)
C100 C99 H99 119.9
C98 C99 H99 119.9
C101 C100 C99 118.5(3)
C101 C100 H100 120.8
C99 C100 H100 120.8
C100 C101 C102 121.1(3)
C100 C101 H101 119.5
C102 C101 H101 119.5
C101 C102 C97 122.6(3)
C101 C102 H102 118.7
C97 C102 H102 118.7
C108 C103 C104 114.2(3)
C108 C103 B1 123.3(3)
C104 C103 B1 122.5(3)
C105 C104 C103 123.6(4)
C105 C104 H104 118.2
C103 C104 H104 118.2
C106 C105 C104 119.7(4)
C106 C105 H105 120.1
C104 C105 H105 120.1
C107 C106 C105 118.6(4)
C107 C106 H106 120.7
C105 C106 H106 120.7
C106 C107 C108 120.9(4)
C106 C107 H107 119.6
C108 C107 H107 119.6
C107 C108 C103 123.0(4)
C107 C108 H108 118.5
C103 C108 H108 118.5
C114 C109 C110 114.6(3)
C114 C109 B1 121.3(3)
C110 C109 B1 124.0(3)
C109 C110 C111 122.2(4)
C109 C110 H110 118.9
C111 C110 H110 118.9
C112 C111 C110 121.1(4)
C112 C111 H111 119.4
C110 C111 H111 119.4
C111 C112 C113 118.4(4)
C111 C112 H112 120.8
C113 C112 H112 120.8
C112 C113 C114 121.1(4)
C112 C113 H113 119.5
C114 C113 H113 119.5
C113 C114 C109 122.6(4)
C113 C114 H114 118.7
C109 C114 H114 118.7
C115 B2 C127 106.5(2)
C115 B2 C121 111.9(2)
C127 B2 C121 112.0(2)
C115 B2 C133 110.4(2)
C127 B2 C133 109.8(2)
C121 B2 C133 106.3(2)
C116 C115 C120 114.5(3)
C116 C115 B2 123.8(3)
C120 C115 B2 121.5(3)
C117 C116 C115 122.9(3)
C117 C116 H116 118.6
C115 C116 H116 118.6
C118 C117 C116 120.2(3)
C118 C117 H117 119.9
C116 C117 H117 119.9
C119 C118 C117 118.9(3)
C119 C118 H118 120.6
C117 C118 H118 120.6
C118 C119 C120 120.1(3)
C118 C119 H119 120.0
C120 C119 H119 120.0
C119 C120 C115 123.4(3)
C119 C120 H120 118.3
C115 C120 H120 118.3
C122 C121 C126 114.2(3)
C122 C121 B2 125.0(3)
C126 C121 B2 120.7(3)
C121 C122 C123 123.1(3)
C121 C122 H122 118.5
C123 C122 H122 118.5
C124 C123 C122 120.3(4)
C124 C123 H123 119.9
C122 C123 H123 119.9
C123 C124 C125 118.8(3)
C123 C124 H124 120.6
C125 C124 H124 120.6
C124 C125 C126 120.2(3)
C124 C125 H125 119.9
C126 C125 H125 119.9
C125 C126 C121 123.3(3)
C125 C126 H126 118.3
C121 C126 H126 118.3
C128 C127 C132 113.8(3)
C128 C127 B2 124.9(3)
C132 C127 B2 121.2(3)
C127 C128 C129 122.8(4)
C127 C128 H128 118.6
C129 C128 H128 118.6
C130 C129 C128 121.2(4)
C130 C129 H129 119.4
C128 C129 H129 119.4
C129 C130 C131 118.4(4)
C129 C130 H130 120.8
C131 C130 H130 120.8
C130 C131 C132 120.1(4)
C130 C131 H131 119.9
C132 C131 H131 119.9
C131 C132 C127 123.7(4)
C131 C132 H132 118.2
C127 C132 H132 118.2
C134 C133 C138 115.0(3)
C134 C133 B2 123.4(3)
C138 C133 B2 121.6(3)
C135 C134 C133 122.5(3)
C135 C134 H134 118.8
C133 C134 H134 118.8
C136 C135 C134 120.5(3)
C136 C135 H135 119.8
C134 C135 H135 119.8
C135 C136 C137 119.1(3)
C135 C136 H136 120.5
C137 C136 H136 120.5
C138 C137 C136 119.7(3)
C138 C137 H137 120.2
C136 C137 H137 120.2
C137 C138 C133 123.3(3)
C137 C138 H138 118.4
C133 C138 H138 118.4
Cl2 C139 Cl1 105.8(3)
Cl2 C139 H13C 110.6
Cl1 C139 H13C 110.6
Cl2 C139 H13D 110.6
Cl1 C139 H13D 110.6
H13C C139 H13D 108.7
Cl3 C140 Cl4 107.8(3)
Cl3 C140 H14C 110.2
Cl4 C140 H14C 110.2
Cl3 C140 H14D 110.2
Cl4 C140 H14D 110.2
H14C C140 H14D 108.5
Cl6 C141 Cl5 112.9(3)
Cl6 C141 H14E 109.0
Cl5 C141 H14E 109.0
Cl6 C141 H14F 109.0
Cl5 C141 H14F 109.0
H14E C141 H14F 107.8
Cl8 C142 Cl7 110.1(3)
Cl8 C142 H14G 109.6
Cl7 C142 H14G 109.6
Cl8 C142 H14H 109.6
Cl7 C142 H14H 109.6
H14G C142 H14H 108.2
Cl10 C143 Cl9 110.3(2)
Cl10 C143 H14I 109.6
Cl9 C143 H14I 109.6
Cl10 C143 H14J 109.6
Cl9 C143 H14J 109.6
H14I C143 H14J 108.1
C145 C144 C149 119.8(6)
C145 C144 C150 119.5(7)
C149 C144 C150 120.6(7)
C144 C145 C146 122.4(6)
C144 C145 H145 118.8
C146 C145 H145 118.8
C147 C146 C145 120.4(7)
C147 C146 H146 119.8
C145 C146 H146 119.8
C146 C147 C148 115.5(7)
C146 C147 H147 122.2
C148 C147 H147 122.2
C149 C148 C147 126.5(6)
C149 C148 H148 116.7
C147 C148 H148 116.7
C148 C149 C144 115.3(6)
C148 C149 H149 122.3
C144 C149 H149 122.3
C144 C150 H15C 109.5
C144 C150 H15D 109.5
H15C C150 H15D 109.5
C144 C150 H15E 109.5
H15C C150 H15E 109.5
H15D C150 H15E 109.5
C156 C151 C152 124.7(6)
C156 C151 C157 119.3(5)
C152 C151 C157 116.0(5)
C153 C152 C151 106.1(8)
C153 C152 H152 126.9
C151 C152 H152 126.9
C152 C153 C154 138.0(10)
C152 C153 H153 111.0
C154 C153 H153 111.0
C155 C154 C153 107.8(10)
C155 C154 H154 126.1
C153 C154 H154 126.1
C154 C155 C156 124.2(10)
C154 C155 H155 117.9
C156 C155 H155 117.9
C151 C156 C155 119.3(7)
C151 C156 H156 120.4
C155 C156 H156 120.4
C151 C157 H15F 109.5
C151 C157 H15G 109.5
H15F C157 H15G 109.5
C151 C157 H15H 109.5
H15F C157 H15H 109.5
H15G C157 H15H 109.5
C163 C158 C159 118.3(3)
C163 C158 C164 120.6(4)
C159 C158 C164 121.0(4)
C160 C159 C158 120.3(3)
C160 C159 H159 119.9
C158 C159 H159 119.9
C161 C160 C159 120.1(3)
C161 C160 H160 120.0
C159 C160 H160 120.0
C162 C161 C160 120.1(3)
C162 C161 H161 119.9
C160 C161 H161 119.9
C163 C162 C161 119.5(3)
C163 C162 H162 120.2
C161 C162 H162 120.2
C162 C163 C158 121.6(3)
C162 C163 H163 119.2
C158 C163 H163 119.2
C158 C164 H16C 109.5
C158 C164 H16D 109.5
H16C C164 H16D 109.5
C158 C164 H16E 109.5
H16C C164 H16E 109.5
H16D C164 H16E 109.5

loop_
_geom_bond_atom_site_label_1
_geom_bond_atom_site_label_2
_geom_bond_distance
Cu1 N5 1.965(2)
Cu1 N1 1.975(2)
Cu1 N9 2.066(2)
Cu1 Cu2 2.4213(4)
Cu2 N2 1.970(2)
Cu2 N6 1.976(2)
Cu2 N10 2.070(2)
N1 C1 1.326(4)
N1 C17 1.414(4)
N2 C1 1.322(3)
N2 C24 1.421(3)
N3 C2 1.340(4)
N3 C3 1.380(4)
N3 C5 1.483(4)
N4 C2 1.340(3)
N4 C4 1.384(4)
N4 C11 1.482(4)
N5 C31 1.327(4)
N5 C47 1.418(3)
N6 C31 1.325(3)
N6 C54 1.414(4)
N7 C32 1.340(4)
N7 C33 1.376(4)
N7 C35 1.487(4)
N8 C32 1.341(4)
N8 C34 1.370(4)
N8 C41 1.494(4)
N9 C61 1.324(4)
N9 C77 1.411(4)
N10 C61 1.323(4)
N10 C84 1.417(3)
N11 C62 1.341(3)
N11 C63 1.379(4)
N11 C65 1.483(4)
N12 C62 1.341(4)
N12 C64 1.379(4)
N12 C71 1.478(4)
C1 C2 1.504(4)
C3 C4 1.346(4)
C3 H3 0.9400
C4 H4 0.9400
C5 C6 1.522(4)
C5 C10 1.526(4)
C5 H5 0.9900
C6 C7 1.535(5)
C6 H6A 0.9800
C6 H6B 0.9800
C7 C8 1.509(7)
C7 H7A 0.9800
C7 H7B 0.9800
C8 C9 1.503(7)
C8 H8A 0.9800
C8 H8B 0.9800
C9 C10 1.520(5)
C9 H9A 0.9800
C9 H9B 0.9800
C10 H10A 0.9800
C10 H10B 0.9800
C11 C12 1.521(4)
C11 C16 1.523(4)
C11 H11 0.9900
C12 C13 1.530(5)
C12 H12A 0.9800
C12 H12B 0.9800
C13 C14 1.532(5)
C13 H13A 0.9800
C13 H13B 0.9800
C14 C15 1.514(5)
C14 H14A 0.9800
C14 H14B 0.9800
C15 C16 1.533(5)
C15 H15A 0.9800
C15 H15B 0.9800
C16 H16A 0.9800
C16 H16B 0.9800
C17 C18 1.386(4)
C17 C22 1.402(4)
C18 C19 1.391(4)
C18 H18 0.9400
C19 C20 1.384(4)
C19 H19 0.9400
C20 C21 1.391(5)
C20 C23 1.508(4)
C21 C22 1.382(4)
C21 H21 0.9400
C22 H22 0.9400
C23 H23A 0.9700
C23 H23B 0.9700
C23 H23C 0.9700
C24 C29 1.390(4)
C24 C25 1.393(4)
C25 C26 1.386(4)
C25 H25 0.9400
C26 C27 1.380(5)
C26 H26 0.9400
C27 C28 1.388(5)
C27 C30 1.506(5)
C28 C29 1.385(4)
C28 H28 0.9400
C29 H29 0.9400
C30 H30A 0.9700
C30 H30B 0.9700
C30 H30C 0.9700
C31 C32 1.503(4)
C33 C34 1.342(5)
C33 H33 0.9400
C34 H34 0.9400
C35 C36 1.522(4)
C35 C40 1.526(4)
C35 H35 0.9900
C36 C37 1.524(5)
C36 H36A 0.9800
C36 H36B 0.9800
C37 C38 1.525(6)
C37 H37A 0.9800
C37 H37B 0.9800
C38 C39 1.529(6)
C38 H38A 0.9800
C38 H38B 0.9800
C39 C40 1.528(5)
C39 H39A 0.9800
C39 H39B 0.9800
C40 H40A 0.9800
C40 H40B 0.9800
C41 C42 1.518(4)
C41 C46 1.521(4)
C41 H41 0.9900
C42 C43 1.528(5)
C42 H42A 0.9800
C42 H42B 0.9800
C43 C44 1.524(6)
C43 H43A 0.9800
C43 H43B 0.9800
C44 C45 1.507(6)
C44 H44A 0.9800
C44 H44B 0.9800
C45 C46 1.525(5)
C45 H45A 0.9800
C45 H45B 0.9800
C46 H46A 0.9800
C46 H46B 0.9800
C47 C52 1.391(4)
C47 C48 1.392(4)
C48 C49 1.386(4)
C48 H48 0.9400
C49 C50 1.387(5)
C49 H49 0.9400
C50 C51 1.385(5)
C50 C53 1.513(4)
C51 C52 1.391(4)
C51 H51 0.9400
C52 H52 0.9400
C53 H53A 0.9700
C53 H53B 0.9700
C53 H53C 0.9700
C54 C55 1.386(4)
C54 C59 1.394(4)
C55 C56 1.390(4)
C55 H55 0.9400
C56 C57 1.393(5)
C56 H56 0.9400
C57 C58 1.381(5)
C57 C60 1.505(5)
C58 C59 1.388(4)
C58 H58 0.9400
C59 H59 0.9400
C60 H60A 0.9700
C60 H60B 0.9700
C60 H60C 0.9700
C61 C62 1.509(4)
C63 C64 1.337(5)
C63 H63 0.9400
C64 H64 0.9400
C65 C70 1.517(4)
C65 C66 1.523(4)
C65 H65 0.9900
C66 C67 1.524(5)
C66 H66A 0.9800
C66 H66B 0.9800
C67 C68 1.510(6)
C67 H67A 0.9800
C67 H67B 0.9800
C68 C69 1.516(6)
C68 H68A 0.9800
C68 H68B 0.9800
C69 C70 1.530(5)
C69 H69A 0.9800
C69 H69B 0.9800
C70 H70A 0.9800
C70 H70B 0.9800
C71 C72 1.526(4)
C71 C76 1.527(4)
C71 H71 0.9900
C72 C73 1.528(5)
C72 H72A 0.9800
C72 H72B 0.9800
C73 C74 1.512(6)
C73 H73A 0.9800
C73 H73B 0.9800
C74 C75 1.513(6)
C74 H74A 0.9800
C74 H74B 0.9800
C75 C76 1.531(5)
C75 H75A 0.9800
C75 H75B 0.9800
C76 H76A 0.9800
C76 H76B 0.9800
C77 C82 1.379(5)
C77 C78 1.396(4)
C78 C79 1.383(5)
C78 H78 0.9400
C79 C80 1.375(7)
C79 H79 0.9400
C80 C81 1.382(6)
C80 C83 1.514(5)
C81 C82 1.384(5)
C81 H81 0.9400
C82 H82 0.9400
C83 H83A 0.9700
C83 H83B 0.9700
C83 H83C 0.9700
C84 C89 1.387(4)
C84 C85 1.396(4)
C85 C86 1.381(4)
C85 H85 0.9400
C86 C87 1.391(5)
C86 H86 0.9400
C87 C88 1.380(5)
C87 C90 1.512(5)
C88 C89 1.381(4)
C88 H88 0.9400
C89 H89 0.9400
C90 H90A 0.9700
C90 H90B 0.9700
C90 H90C 0.9700
B1 C91 1.638(5)
B1 C103 1.643(5)
B1 C97 1.649(5)
B1 C109 1.658(5)
C91 C92 1.392(5)
C91 C96 1.402(5)
C92 C93 1.379(5)
C92 H92 0.9400
C93 C94 1.381(6)
C93 H93 0.9400
C94 C95 1.369(6)
C94 H94 0.9400
C95 C96 1.383(5)
C95 H95 0.9400
C96 H96 0.9400
C97 C98 1.403(5)
C97 C102 1.405(5)
C98 C99 1.386(5)
C98 H98 0.9400
C99 C100 1.379(6)
C99 H99 0.9400
C100 C101 1.373(5)
C100 H100 0.9400
C101 C102 1.385(5)
C101 H101 0.9400
C102 H102 0.9400
C103 C108 1.399(5)
C103 C104 1.399(5)
C104 C105 1.385(5)
C104 H104 0.9400
C105 C106 1.382(6)
C105 H105 0.9400
C106 C107 1.372(7)
C106 H106 0.9400
C107 C108 1.380(6)
C107 H107 0.9400
C108 H108 0.9400
C109 C114 1.397(5)
C109 C110 1.399(5)
C110 C111 1.402(6)
C110 H110 0.9400
C111 C112 1.355(7)
C111 H111 0.9400
C112 C113 1.365(7)
C112 H112 0.9400
C113 C114 1.390(5)
C113 H113 0.9400
C114 H114 0.9400
B2 C115 1.645(4)
B2 C127 1.647(5)
B2 C121 1.650(5)
B2 C133 1.653(4)
C115 C116 1.393(4)
C115 C120 1.404(4)
C116 C117 1.391(4)
C116 H116 0.9400
C117 C118 1.377(5)
C117 H117 0.9400
C118 C119 1.377(5)
C118 H118 0.9400
C119 C120 1.377(5)
C119 H119 0.9400
C120 H120 0.9400
C121 C122 1.390(5)
C121 C126 1.403(4)
C122 C123 1.411(5)
C122 H122 0.9400
C123 C124 1.359(6)
C123 H123 0.9400
C124 C125 1.385(6)
C124 H124 0.9400
C125 C126 1.387(5)
C125 H125 0.9400
C126 H126 0.9400
C127 C128 1.393(5)
C127 C132 1.398(5)
C128 C129 1.396(5)
C128 H128 0.9400
C129 C130 1.355(6)
C129 H129 0.9400
C130 C131 1.374(6)
C130 H130 0.9400
C131 C132 1.386(5)
C131 H131 0.9400
C132 H132 0.9400
C133 C134 1.393(5)
C133 C138 1.403(5)
C134 C135 1.392(5)
C134 H134 0.9400
C135 C136 1.374(6)
C135 H135 0.9400
C136 C137 1.382(6)
C136 H136 0.9400
C137 C138 1.382(5)
C137 H137 0.9400
C138 H138 0.9400
Cl1 C139 1.768(5)
Cl2 C139 1.763(5)
C139 H13C 0.9800
C139 H13D 0.9800
Cl3 C140 1.740(5)
Cl4 C140 1.762(5)
C140 H14C 0.9800
C140 H14D 0.9800
Cl5 C141 1.732(5)
Cl6 C141 1.699(5)
C141 H14E 0.9800
C141 H14F 0.9800
Cl7 C142 1.737(4)
Cl8 C142 1.727(4)
C142 H14G 0.9800
C142 H14H 0.9800
Cl9 C143 1.754(4)
Cl10 C143 1.745(4)
C143 H14I 0.9800
C143 H14J 0.9800
C144 C145 1.378(5)
C144 C149 1.406(5)
C144 C150 1.465(5)
C145 C146 1.391(5)
C145 H145 0.9400
C146 C147 1.382(5)
C146 H146 0.9400
C147 C148 1.394(5)
C147 H147 0.9400
C148 C149 1.393(5)
C148 H148 0.9400
C149 H149 0.9400
C150 H15C 0.9700
C150 H15D 0.9700
C150 H15E 0.9700
C151 C156 1.379(5)
C151 C152 1.414(5)
C151 C157 1.462(5)
C152 C153 1.383(5)
C152 H152 0.9400
C153 C154 1.390(5)
C153 H153 0.9400
C154 C155 1.376(5)
C154 H154 0.9400
C155 C156 1.394(5)
C155 H155 0.9400
C156 H156 0.9400
C157 H15F 0.9700
C157 H15G 0.9700
C157 H15H 0.9700
C158 C163 1.387(4)
C158 C159 1.392(4)
C158 C164 1.489(4)
C159 C160 1.388(4)
C159 H159 0.9400
C160 C161 1.384(4)
C160 H160 0.9400
C161 C162 1.377(4)
C161 H161 0.9400
C162 C163 1.377(4)
C162 H162 0.9400
C163 H163 0.9400
C164 H16C 0.9700
C164 H16D 0.9700
C164 H16E 0.9700

loop_
_geom_torsion_atom_site_label_1
_geom_torsion_atom_site_label_2
_geom_torsion_atom_site_label_3
_geom_torsion_atom_site_label_4
_geom_torsion
N5 Cu1 Cu2 N2 126.12(9)
N1 Cu1 Cu2 N2 -10.16(9)
N9 Cu1 Cu2 N2 -118.68(9)
N5 Cu1 Cu2 N6 -9.53(9)
N1 Cu1 Cu2 N6 -145.81(10)
N9 Cu1 Cu2 N6 105.67(9)
N5 Cu1 Cu2 N10 -121.11(9)
N1 Cu1 Cu2 N10 102.61(9)
N9 Cu1 Cu2 N10 -5.91(9)
N5 Cu1 N1 C1 -77.7(2)
N9 Cu1 N1 C1 94.9(2)
Cu2 Cu1 N1 C1 7.6(2)
N5 Cu1 N1 C17 116.1(2)
N9 Cu1 N1 C17 -71.3(2)
Cu2 Cu1 N1 C17 -158.58(18)
N6 Cu2 N2 C1 100.1(2)
N10 Cu2 N2 C1 -71.6(2)
Cu1 Cu2 N2 C1 15.75(19)
N6 Cu2 N2 C24 -78.3(2)
N10 Cu2 N2 C24 109.95(19)
Cu1 Cu2 N2 C24 -162.65(18)
N1 Cu1 N5 C31 99.9(2)
N9 Cu1 N5 C31 -72.3(2)
Cu2 Cu1 N5 C31 15.8(2)
N1 Cu1 N5 C47 -81.4(2)
N9 Cu1 N5 C47 106.4(2)
Cu2 Cu1 N5 C47 -165.50(19)
N2 Cu2 N6 C31 -79.4(2)
N10 Cu2 N6 C31 92.4(2)
Cu1 Cu2 N6 C31 6.1(2)
N2 Cu2 N6 C54 119.78(19)
N10 Cu2 N6 C54 -68.4(2)
Cu1 Cu2 N6 C54 -154.69(18)
N5 Cu1 N9 C61 96.0(2)
N1 Cu1 N9 C61 -78.4(2)
Cu2 Cu1 N9 C61 7.4(2)
N5 Cu1 N9 C77 -75.0(2)
N1 Cu1 N9 C77 110.7(2)
Cu2 Cu1 N9 C77 -163.6(2)
N2 Cu2 N10 C61 95.3(2)
N6 Cu2 N10 C61 -78.5(2)
Cu1 Cu2 N10 C61 6.8(2)
N2 Cu2 N10 C84 -76.8(2)
N6 Cu2 N10 C84 109.39(19)
Cu1 Cu2 N10 C84 -165.25(18)
C24 N2 C1 N1 163.9(2)
Cu2 N2 C1 N1 -14.4(3)
C24 N2 C1 C2 -15.7(4)
Cu2 N2 C1 C2 165.94(18)
C17 N1 C1 N2 166.9(2)
Cu1 N1 C1 N2 2.2(4)
C17 N1 C1 C2 -13.5(4)
Cu1 N1 C1 C2 -178.10(18)
C3 N3 C2 N4 1.7(3)
C5 N3 C2 N4 -178.0(2)
C3 N3 C2 C1 -171.1(3)
C5 N3 C2 C1 9.2(4)
C4 N4 C2 N3 -1.7(3)
C11 N4 C2 N3 178.0(2)
C4 N4 C2 C1 171.2(3)
C11 N4 C2 C1 -9.2(4)
N2 C1 C2 N3 118.6(3)
N1 C1 C2 N3 -61.1(4)
N2 C1 C2 N4 -53.0(4)
N1 C1 C2 N4 127.3(3)
C2 N3 C3 C4 -1.1(3)
C5 N3 C3 C4 178.6(3)
N3 C3 C4 N4 0.1(3)
C2 N4 C4 C3 1.0(3)
C11 N4 C4 C3 -178.7(3)
C2 N3 C5 C6 -113.6(3)
C3 N3 C5 C6 66.8(4)
C2 N3 C5 C10 122.5(3)
C3 N3 C5 C10 -57.1(4)
N3 C5 C6 C7 179.5(3)
C10 C5 C6 C7 -57.9(4)
C5 C6 C7 C8 57.7(5)
C6 C7 C8 C9 -57.0(6)
C7 C8 C9 C10 55.1(6)
C8 C9 C10 C5 -54.5(5)
N3 C5 C10 C9 -179.2(3)
C6 C5 C10 C9 56.9(4)
C2 N4 C11 C12 126.5(3)
C4 N4 C11 C12 -53.9(4)
C2 N4 C11 C16 -110.6(3)
C4 N4 C11 C16 69.0(3)
N4 C11 C12 C13 -175.7(2)
C16 C11 C12 C13 60.9(3)
C11 C12 C13 C14 -58.3(4)
C12 C13 C14 C15 54.9(4)
C13 C14 C15 C16 -53.5(4)
N4 C11 C16 C15 177.9(2)
C12 C11 C16 C15 -58.9(3)
C14 C15 C16 C11 55.3(4)
C1 N1 C17 C18 -46.9(4)
Cu1 N1 C17 C18 119.1(3)
C1 N1 C17 C22 138.7(3)
Cu1 N1 C17 C22 -55.4(3)
C22 C17 C18 C19 -0.3(4)
N1 C17 C18 C19 -174.7(3)
C17 C18 C19 C20 0.1(5)
C18 C19 C20 C21 -0.2(5)
C18 C19 C20 C23 179.9(3)
C19 C20 C21 C22 0.6(5)
C23 C20 C21 C22 -179.5(3)
C20 C21 C22 C17 -0.8(5)
C18 C17 C22 C21 0.7(4)
N1 C17 C22 C21 175.5(3)
C1 N2 C24 C29 -34.7(4)
Cu2 N2 C24 C29 143.7(2)
C1 N2 C24 C25 149.4(3)
Cu2 N2 C24 C25 -32.3(3)
C29 C24 C25 C26 2.7(4)
N2 C24 C25 C26 178.9(3)
C24 C25 C26 C27 0.1(5)
C25 C26 C27 C28 -1.9(5)
C25 C26 C27 C30 179.5(4)
C26 C27 C28 C29 0.8(5)
C30 C27 C28 C29 179.4(3)
C27 C28 C29 C24 2.0(5)
C25 C24 C29 C28 -3.8(4)
N2 C24 C29 C28 -179.7(3)
C54 N6 C31 N5 162.8(2)
Cu2 N6 C31 N5 4.1(4)
C54 N6 C31 C32 -16.1(4)
Cu2 N6 C31 C32 -174.74(18)
C47 N5 C31 N6 165.9(2)
Cu1 N5 C31 N6 -15.5(3)
C47 N5 C31 C32 -15.3(4)
Cu1 N5 C31 C32 163.36(19)
C33 N7 C32 N8 -0.9(3)
C35 N7 C32 N8 178.4(3)
C33 N7 C32 C31 175.5(3)
C35 N7 C32 C31 -5.2(4)
C34 N8 C32 N7 1.2(3)
C41 N8 C32 N7 -179.6(3)
C34 N8 C32 C31 -175.1(3)
C41 N8 C32 C31 4.0(4)
N6 C31 C32 N7 123.2(3)
N5 C31 C32 N7 -55.7(4)
N6 C31 C32 N8 -61.0(4)
N5 C31 C32 N8 120.1(3)
C32 N7 C33 C34 0.2(4)
C35 N7 C33 C34 -179.1(3)
N7 C33 C34 N8 0.5(4)
C32 N8 C34 C33 -1.1(4)
C41 N8 C34 C33 179.7(3)
C32 N7 C35 C36 122.5(3)
C33 N7 C35 C36 -58.3(4)
C32 N7 C35 C40 -115.2(3)
C33 N7 C35 C40 64.0(4)
N7 C35 C36 C37 -177.7(3)
C40 C35 C36 C37 60.0(4)
C35 C36 C37 C38 -58.1(4)
C36 C37 C38 C39 54.7(5)
C37 C38 C39 C40 -53.3(5)
N7 C35 C40 C39 179.6(3)
C36 C35 C40 C39 -58.4(3)
C38 C39 C40 C35 55.0(4)
C32 N8 C41 C42 -115.3(3)
C34 N8 C41 C42 63.7(4)
C32 N8 C41 C46 121.7(3)
C34 N8 C41 C46 -59.3(4)
N8 C41 C42 C43 -178.4(3)
C46 C41 C42 C43 -56.7(4)
C41 C42 C43 C44 55.6(4)
C42 C43 C44 C45 -55.6(5)
C43 C44 C45 C46 55.9(5)
N8 C41 C46 C45 179.4(3)
C42 C41 C46 C45 56.8(4)
C44 C45 C46 C41 -56.2(4)
C31 N5 C47 C52 -36.2(4)
Cu1 N5 C47 C52 145.1(2)
C31 N5 C47 C48 148.0(3)
Cu1 N5 C47 C48 -30.7(3)
C52 C47 C48 C49 2.0(5)
N5 C47 C48 C49 178.2(3)
C47 C48 C49 C50 0.5(5)
C48 C49 C50 C51 -2.3(5)
C48 C49 C50 C53 179.6(3)
C49 C50 C51 C52 1.6(5)
C53 C50 C51 C52 179.7(3)
C48 C47 C52 C51 -2.7(4)
N5 C47 C52 C51 -178.4(3)
C50 C51 C52 C47 0.9(5)
C31 N6 C54 C55 -50.6(4)
Cu2 N6 C54 C55 110.1(3)
C31 N6 C54 C59 137.1(3)
Cu2 N6 C54 C59 -62.2(3)
C59 C54 C55 C56 -0.5(4)
N6 C54 C55 C56 -172.8(3)
C54 C55 C56 C57 0.8(5)
C55 C56 C57 C58 -1.0(5)
C55 C56 C57 C60 178.7(3)
C56 C57 C58 C59 0.8(5)
C60 C57 C58 C59 -178.9(3)
C57 C58 C59 C54 -0.5(5)
C55 C54 C59 C58 0.3(4)
N6 C54 C59 C58 172.9(3)
C84 N10 C61 N9 168.1(3)
Cu2 N10 C61 N9 -3.1(4)
C84 N10 C61 C62 -11.1(4)
Cu2 N10 C61 C62 177.62(18)
C77 N9 C61 N10 166.1(3)
Cu1 N9 C61 N10 -4.1(4)
C77 N9 C61 C62 -14.6(4)
Cu1 N9 C61 C62 175.12(18)
C63 N11 C62 N12 0.8(3)
C65 N11 C62 N12 -179.9(2)
C63 N11 C62 C61 -175.7(3)
C65 N11 C62 C61 3.6(4)
C64 N12 C62 N11 -0.5(3)
C71 N12 C62 N11 178.1(2)
C64 N12 C62 C61 175.9(3)
C71 N12 C62 C61 -5.5(4)
N10 C61 C62 N11 119.0(3)
N9 C61 C62 N11 -60.3(4)
N10 C61 C62 N12 -56.9(4)
N9 C61 C62 N12 123.9(3)
C62 N11 C63 C64 -0.8(4)
C65 N11 C63 C64 179.9(3)
N11 C63 C64 N12 0.5(4)
C62 N12 C64 C63 0.0(3)
C71 N12 C64 C63 -178.6(3)
C62 N11 C65 C70 -115.0(3)
C63 N11 C65 C70 64.2(4)
C62 N11 C65 C66 122.1(3)
C63 N11 C65 C66 -58.7(4)
N11 C65 C66 C67 -179.4(3)
C70 C65 C66 C67 57.9(4)
C65 C66 C67 C68 -56.7(4)
C66 C67 C68 C69 55.5(5)
C67 C68 C69 C70 -54.4(4)
N11 C65 C70 C69 179.8(3)
C66 C65 C70 C69 -57.7(4)
C68 C69 C70 C65 55.5(4)
C62 N12 C71 C72 -111.6(3)
C64 N12 C71 C72 66.8(3)
C62 N12 C71 C76 126.5(3)
C64 N12 C71 C76 -55.1(4)
N12 C71 C72 C73 179.5(3)
C76 C71 C72 C73 -58.4(3)
C71 C72 C73 C74 56.2(4)
C72 C73 C74 C75 -54.7(4)
C73 C74 C75 C76 55.2(4)
N12 C71 C76 C75 -179.3(3)
C72 C71 C76 C75 58.9(3)
C74 C75 C76 C71 -57.2(4)
C61 N9 C77 C82 -46.1(4)
Cu1 N9 C77 C82 124.6(3)
C61 N9 C77 C78 139.7(3)
Cu1 N9 C77 C78 -49.6(3)
C82 C77 C78 C79 1.0(5)
N9 C77 C78 C79 175.6(3)
C77 C78 C79 C80 -0.7(5)
C78 C79 C80 C81 0.2(6)
C78 C79 C80 C83 -179.0(4)
C79 C80 C81 C82 0.0(6)
C83 C80 C81 C82 179.3(4)
C78 C77 C82 C81 -0.8(5)
N9 C77 C82 C81 -175.0(3)
C80 C81 C82 C77 0.3(6)
C61 N10 C84 C89 141.6(3)
Cu2 N10 C84 C89 -46.6(3)
C61 N10 C84 C85 -42.9(4)
Cu2 N10 C84 C85 128.9(3)
C89 C84 C85 C86 -0.3(4)
N10 C84 C85 C86 -175.8(3)
C84 C85 C86 C87 0.4(5)
C85 C86 C87 C88 -0.2(5)
C85 C86 C87 C90 179.2(3)
C86 C87 C88 C89 -0.1(5)
C90 C87 C88 C89 -179.5(3)
C87 C88 C89 C84 0.2(5)
C85 C84 C89 C88 0.1(5)
N10 C84 C89 C88 175.9(3)
C103 B1 C91 C92 -88.5(4)
C97 B1 C91 C92 149.8(3)
C109 B1 C91 C92 32.3(4)
C103 B1 C91 C96 86.3(4)
C97 B1 C91 C96 -35.3(4)
C109 B1 C91 C96 -152.9(3)
C96 C91 C92 C93 0.1(5)
B1 C91 C92 C93 175.3(3)
C91 C92 C93 C94 0.6(6)
C92 C93 C94 C95 -0.9(6)
C93 C94 C95 C96 0.4(6)
C94 C95 C96 C91 0.4(5)
C92 C91 C96 C95 -0.6(5)
B1 C91 C96 C95 -175.8(3)
C91 B1 C97 C98 -35.3(4)
C103 B1 C97 C98 -155.3(3)
C109 B1 C97 C98 82.5(4)
C91 B1 C97 C102 148.4(3)
C103 B1 C97 C102 28.4(4)
C109 B1 C97 C102 -93.8(3)
C102 C97 C98 C99 1.0(5)
B1 C97 C98 C99 -175.6(3)
C97 C98 C99 C100 -0.4(6)
C98 C99 C100 C101 0.1(5)
C99 C100 C101 C102 -0.4(5)
C100 C101 C102 C97 1.0(5)
C98 C97 C102 C101 -1.3(4)
B1 C97 C102 C101 175.3(3)
C91 B1 C103 C108 159.2(3)
C97 B1 C103 C108 -78.9(4)
C109 B1 C103 C108 40.9(4)
C91 B1 C103 C104 -19.8(4)
C97 B1 C103 C104 102.1(4)
C109 B1 C103 C104 -138.2(3)
C108 C103 C104 C105 -1.3(5)
B1 C103 C104 C105 177.8(3)
C103 C104 C105 C106 0.1(6)
C104 C105 C106 C107 1.3(6)
C105 C106 C107 C108 -1.2(7)
C106 C107 C108 C103 -0.1(7)
C104 C103 C108 C107 1.4(6)
B1 C103 C108 C107 -177.7(4)
C91 B1 C109 C114 76.5(4)
C103 B1 C109 C114 -165.0(3)
C97 B1 C109 C114 -43.4(4)
C91 B1 C109 C110 -99.2(4)
C103 B1 C109 C110 19.3(5)
C97 B1 C109 C110 140.9(3)
C114 C109 C110 C111 1.2(6)
B1 C109 C110 C111 177.1(4)
C109 C110 C111 C112 -1.2(7)
C110 C111 C112 C113 -0.2(7)
C111 C112 C113 C114 1.5(6)
C112 C113 C114 C109 -1.5(6)
C110 C109 C114 C113 0.2(5)
B1 C109 C114 C113 -175.9(3)
C127 B2 C115 C116 -111.1(3)
C121 B2 C115 C116 126.3(3)
C133 B2 C115 C116 8.0(4)
C127 B2 C115 C120 63.5(4)
C121 B2 C115 C120 -59.1(4)
C133 B2 C115 C120 -177.3(3)
C120 C115 C116 C117 1.0(4)
B2 C115 C116 C117 176.0(3)
C115 C116 C117 C118 0.4(5)
C116 C117 C118 C119 -1.1(5)
C117 C118 C119 C120 0.3(5)
C118 C119 C120 C115 1.3(6)
C116 C115 C120 C119 -1.8(5)
B2 C115 C120 C119 -176.9(3)
C115 B2 C121 C122 5.1(4)
C127 B2 C121 C122 -114.3(3)
C133 B2 C121 C122 125.7(3)
C115 B2 C121 C126 -171.1(3)
C127 B2 C121 C126 69.4(4)
C133 B2 C121 C126 -50.5(4)
C126 C121 C122 C123 -2.2(5)
B2 C121 C122 C123 -178.6(3)
C121 C122 C123 C124 0.3(6)
C122 C123 C124 C125 1.3(5)
C123 C124 C125 C126 -0.8(5)
C124 C125 C126 C121 -1.3(5)
C122 C121 C126 C125 2.7(5)
B2 C121 C126 C125 179.3(3)
C115 B2 C127 C128 -151.6(3)
C121 B2 C127 C128 -29.1(4)
C133 B2 C127 C128 88.8(4)
C115 B2 C127 C132 31.7(4)
C121 B2 C127 C132 154.2(3)
C133 B2 C127 C132 -87.9(4)
C132 C127 C128 C129 0.0(5)
B2 C127 C128 C129 -176.9(3)
C127 C128 C129 C130 -0.3(6)
C128 C129 C130 C131 0.6(6)
C129 C130 C131 C132 -0.6(6)
C130 C131 C132 C127 0.4(7)
C128 C127 C132 C131 -0.1(6)
B2 C127 C132 C131 176.9(4)
C115 B2 C133 C134 -97.5(3)
C127 B2 C133 C134 19.7(4)
C121 B2 C133 C134 141.0(3)
C115 B2 C133 C138 82.4(3)
C127 B2 C133 C138 -160.4(3)
C121 B2 C133 C138 -39.1(4)
C138 C133 C134 C135 1.1(5)
B2 C133 C134 C135 -179.0(3)
C133 C134 C135 C136 0.7(5)
C134 C135 C136 C137 -2.0(5)
C135 C136 C137 C138 1.3(5)
C136 C137 C138 C133 0.6(5)
C134 C133 C138 C137 -1.8(5)
B2 C133 C138 C137 178.3(3)
C149 C144 C145 C146 1.9(10)
C150 C144 C145 C146 178.5(7)
C144 C145 C146 C147 1.7(10)
C145 C146 C147 C148 -3.3(10)
C146 C147 C148 C149 1.7(10)
C147 C148 C149 C144 1.6(10)
C145 C144 C149 C148 -3.3(9)
C150 C144 C149 C148 -180.0(7)
C152 C153 C154 C155 -0.1(3)
C153 C154 C155 C156 -0.1(4)
C152 C151 C156 C155 -0.2(3)
C157 C151 C156 C155 179.8(2)
C154 C155 C156 C151 0.2(4)
C163 C158 C159 C160 0.6(5)
C164 C158 C159 C160 -178.7(4)
C158 C159 C160 C161 0.2(6)
C159 C160 C161 C162 -0.5(5)
C160 C161 C162 C163 0.0(6)
C161 C162 C163 C158 0.8(6)
C159 C158 C163 C162 -1.1(6)
C164 C158 C163 C162 178.1(4)
